data_1542747
loop_
_publ_author_name
'Zhang, Zhi-Ming'
'Duan, Xiaopin'
'Yao, Shuang'
'Wang, Zhishu'
'Lin, Zekai'
'Li, Yang-Guang'
'Long, La-Sheng'
'Wang, En-Bo'
'Lin, Wenbin'

_publ_section_title
;
 Cation-mediated optical resolution and anticancer activity of chiral
 polyoxometalates built from entirely achiral building blocks
;
_journal_issue 7
_journal_name_full 'Chem. Sci.'
_journal_page_first 4220
_journal_paper_doi 10.1039/C5SC04408A
_journal_volume 7
_journal_year 2016
_chemical_formula_sum 'C60 H235 Cl Co4 N49 O133 Sb9 W24'
_chemical_formula_weight 9551.29
_chemical_name_systematic
; 
 ? 
;
_space_group_IT_number 14
_symmetry_cell_setting monoclinic
_symmetry_space_group_name_Hall '-P 2ybc'
_symmetry_space_group_name_H-M 'P 1 21/c 1'
_atom_sites_solution_hydrogens geom
_atom_sites_solution_primary direct
_atom_sites_solution_secondary difmap
_audit_creation_method SHELXL-97
_audit_update_record
;
2015-10-15 deposited with the CCDC.
2016-03-09 downloaded from the CCDC.
;
_cell_angle_alpha 90.00
_cell_angle_beta 119.618(2)
_cell_angle_gamma 90.00
_cell_formula_units_Z 4
_cell_length_a 21.9241(13)
_cell_length_b 26.1040(15)
_cell_length_c 42.1665(19)
_cell_measurement_temperature 100(2)
_cell_measurement_theta_max 15.81
_cell_measurement_theta_min 0.64
_cell_volume 20979(2)
_computing_structure_refinement 'SHELXL-97 (Sheldrick, 1997)'
_computing_structure_solution 'SHELXS-97 (Sheldrick, 1990)'
_diffrn_ambient_temperature 100(2)
_diffrn_measured_fraction_theta_full 0.997
_diffrn_measured_fraction_theta_max 0.997
_diffrn_radiation_monochromator graphite
_diffrn_radiation_source 'fine-focus sealed tube'
_diffrn_radiation_wavelength 0.41328
_diffrn_reflns_av_R_equivalents 0.0877
_diffrn_reflns_av_sigmaI/netI 0.0735
_diffrn_reflns_limit_h_max 28
_diffrn_reflns_limit_h_min -17
_diffrn_reflns_limit_k_max 25
_diffrn_reflns_limit_k_min -34
_diffrn_reflns_limit_l_max 55
_diffrn_reflns_limit_l_min -55
_diffrn_reflns_number 239155
_diffrn_reflns_theta_full 15.81
_diffrn_reflns_theta_max 15.81
_diffrn_reflns_theta_min 0.64
_exptl_absorpt_coefficient_mu 3.274
_exptl_absorpt_correction_T_max 0.8534
_exptl_absorpt_correction_T_min 0.5197
_exptl_absorpt_correction_type multi-scan
_exptl_crystal_colour purple
_exptl_crystal_density_diffrn 3.024
_exptl_crystal_density_method 'not measured'
_exptl_crystal_description block
_exptl_crystal_F_000 17448
_exptl_crystal_size_max 0.23
_exptl_crystal_size_mid 0.16
_exptl_crystal_size_min 0.05
_refine_diff_density_max 3.566
_refine_diff_density_min -2.785
_refine_diff_density_rms 0.646
_refine_ls_extinction_method none
_refine_ls_goodness_of_fit_ref 0.970
_refine_ls_hydrogen_treatment mixed
_refine_ls_matrix_type full
_refine_ls_number_parameters 2371
_refine_ls_number_reflns 50185
_refine_ls_number_restraints 322
_refine_ls_restrained_S_all 0.972
_refine_ls_R_factor_all 0.0668
_refine_ls_R_factor_gt 0.0454
_refine_ls_shift/su_max 0.050
_refine_ls_shift/su_mean 0.001
_refine_ls_structure_factor_coef Fsqd
_refine_ls_weighting_details 'calc w=1/[\s^2^(Fo^2^)+(0.1000P)^2^+0.0000P] where P=(Fo^2^+2Fc^2^)/3'
_refine_ls_weighting_scheme calc
_refine_ls_wR_factor_gt 0.1337
_refine_ls_wR_factor_ref 0.1562
_reflns_number_gt 38492
_reflns_number_total 50185
_reflns_threshold_expression >2sigma(I)
_cod_data_source_file c5sc04408a2.cif
_cod_data_source_block 1
_cod_depositor_comments
;
The following automatic conversions were performed:

'_symmetry_cell_setting' value 'Monoclinic' changed to 'monoclinic'
according to
/usr/data/users/saulius/crontab/automatic-downloads/rss-feeds/RSC/lib/dictionaries/cif_core.dic
dictionary named 'cif_core.dic' version 2.4.2 from 2011-04-26.

Automatic conversion script
Id: cif_fix_values 4268 2015-11-12 08:31:59Z antanas 

 Adding full bibliography for 1542746--1542747.cif.
;
_cod_original_sg_symbol_H-M P21/c
_cod_database_code 1542747

loop_
_symmetry_equiv_pos_as_xyz
'x, y, z'
'-x, y+1/2, -z+1/2'
'-x, -y, -z'
'x, -y-1/2, z-1/2'

loop_
_atom_site_label
_atom_site_type_symbol
_atom_site_fract_x
_atom_site_fract_y
_atom_site_fract_z
_atom_site_U_iso_or_equiv
_atom_site_adp_type
_atom_site_occupancy
_atom_site_symmetry_multiplicity
_atom_site_calc_flag
_atom_site_refinement_flags
_atom_site_disorder_assembly
_atom_site_disorder_group
W1 W -0.22777(2) -0.242061(16) -0.509141(12) 0.01399(9) Uani 1 1 d . . .
W2 W 0.11416(2) -0.261762(17) -0.364170(12) 0.01498(9) Uani 1 1 d . . .
W3 W -0.31946(2) -0.380883(17) -0.446040(12) 0.01592(9) Uani 1 1 d . . .
W4 W -0.16690(2) -0.279227(17) -0.332785(12) 0.01544(9) Uani 1 1 d . . .
W5 W -0.05943(2) -0.121471(17) -0.518074(13) 0.01814(10) Uani 1 1 d . . .
W6 W -0.00232(2) -0.130524(17) -0.258556(12) 0.01644(9) Uani 1 1 d . . .
W7 W 0.06087(2) -0.397423(17) -0.297331(12) 0.01783(10) Uani 1 1 d . . .
W8 W 0.07280(2) -0.089103(17) -0.433758(13) 0.01851(10) Uani 1 1 d . . .
W9 W -0.38577(2) -0.186208(18) -0.546925(13) 0.01835(10) Uani 1 1 d . . .
W10 W 0.15158(2) -0.172994(17) -0.251413(12) 0.01662(9) Uani 1 1 d . . .
W11 W -0.09227(2) -0.241976(17) -0.245993(12) 0.01721(10) Uani 1 1 d . . .
W12 W -0.34084(2) -0.097796(18) -0.469601(13) 0.02002(10) Uani 1 1 d . . .
W13 W 0.12695(2) -0.348966(17) -0.214186(12) 0.01936(10) Uani 1 1 d . . .
W14 W 0.11157(2) -0.147900(18) -0.490772(13) 0.01945(10) Uani 1 1 d . . .
W15 W -0.06768(2) -0.362446(17) -0.266653(12) 0.01781(10) Uani 1 1 d . . .
W16 W -0.36421(2) -0.162096(18) -0.405760(13) 0.01999(10) Uani 1 1 d . . .
W17 W 0.09562(2) -0.213805(17) -0.194056(12) 0.01724(10) Uani 1 1 d . . .
W18 W -0.37141(2) -0.314765(17) -0.535104(12) 0.01595(9) Uani 1 1 d . . .
W19 W -0.03188(2) -0.355472(17) -0.495138(13) 0.01829(10) Uani 1 1 d . . .
W20 W 0.15137(2) -0.317424(18) -0.424653(13) 0.01848(10) Uani 1 1 d . . .
W21 W -0.46792(2) -0.316434(18) -0.483685(13) 0.01829(10) Uani 1 1 d . . .
W22 W 0.20106(2) -0.195723(18) -0.396722(13) 0.01901(10) Uani 1 1 d . . .
W23 W 0.05560(3) -0.283182(18) -0.522951(13) 0.02002(10) Uani 1 1 d . . .
W24 W -0.47917(2) -0.172625(18) -0.495560(14) 0.02095(10) Uani 1 1 d . . .
Sb1 Sb -0.18395(4) -0.35757(3) -0.46084(2) 0.01597(16) Uani 1 1 d . . .
Sb2 Sb 0.01346(4) -0.25826(3) -0.29748(2) 0.01418(16) Uani 1 1 d . . .
Sb3 Sb -0.29151(4) -0.23843(3) -0.44710(2) 0.01474(16) Uani 1 1 d . . .
Sb4 Sb 0.00030(4) -0.22331(3) -0.45508(2) 0.01387(16) Uani 1 1 d . . .
Sb5 Sb -0.00169(4) -0.36241(3) -0.40857(2) 0.01758(17) Uani 1 1 d . . .
Sb6 Sb -0.19182(4) -0.11396(3) -0.48048(2) 0.01847(17) Uani 1 1 d . . .
Sb7 Sb 0.08267(4) -0.13155(3) -0.35267(2) 0.01954(18) Uani 1 1 d . . .
Sb8 Sb -0.10271(4) -0.37484(3) -0.36570(2) 0.01715(17) Uani 1 1 d . . .
Sb9 Sb -0.16689(4) -0.14519(3) -0.33863(2) 0.01836(17) Uani 1 1 d . . .
Co1 Co -0.08817(8) -0.06253(6) -0.38381(4) 0.0169(3) Uani 1 1 d . . .
Co2 Co 0.17876(8) -0.30841(6) -0.26745(4) 0.0188(3) Uani 1 1 d . . .
Co3 Co -0.35881(8) -0.30307(6) -0.39973(4) 0.0182(3) Uani 1 1 d . . .
Co4 Co -0.10251(8) -0.25646(6) -0.54608(4) 0.0191(3) Uani 1 1 d . . .
O1 O -0.3800(4) -0.2267(3) -0.4003(2) 0.0231(18) Uani 1 1 d . . .
O2 O -0.3402(4) -0.0343(3) -0.4805(2) 0.031(2) Uani 1 1 d . . .
O3 O -0.3607(4) -0.1825(3) -0.4565(2) 0.0193(17) Uani 1 1 d . . .
O4 O -0.0386(5) -0.4223(3) -0.4967(2) 0.0279(19) Uani 1 1 d . . .
O5 O -0.2686(4) -0.1642(3) -0.3814(2) 0.0226(18) Uani 1 1 d . . .
O6 O 0.0959(4) -0.4087(3) -0.2467(2) 0.0221(18) Uani 1 1 d . . .
O7 O -0.2918(4) -0.1963(3) -0.5437(2) 0.0178(16) Uani 1 1 d . . .
O8 O 0.1218(4) -0.2811(3) -0.1992(2) 0.0210(17) Uani 1 1 d . . .
O9 O 0.1646(4) -0.1824(3) -0.1994(2) 0.0199(17) Uani 1 1 d . . .
O10 O 0.1921(4) -0.2197(3) -0.3544(2) 0.0177(16) Uani 1 1 d . . .
O11 O 0.1299(4) -0.0931(3) -0.4576(2) 0.0217(17) Uani 1 1 d . . .
O12 O 0.0865(4) -0.1124(3) -0.2502(2) 0.0176(16) Uani 1 1 d . . .
O13 O -0.0757(4) -0.1781(3) -0.2610(2) 0.0186(16) Uani 1 1 d . . .
O14 O 0.0018(4) -0.3666(3) -0.3451(2) 0.0189(17) Uani 1 1 d . . .
O15 O -0.4191(4) -0.3805(3) -0.4787(2) 0.0160(16) Uani 1 1 d . . .
O16 O -0.1904(4) -0.1887(3) -0.4735(2) 0.0157(15) Uani 1 1 d . . .
O17 O 0.0440(4) -0.1523(3) -0.2067(2) 0.0206(17) Uani 1 1 d . . .
O18 O 0.1518(4) -0.3186(3) -0.3765(2) 0.0184(16) Uani 1 1 d . . .
O19 O -0.0949(4) -0.4173(3) -0.2551(2) 0.0253(19) Uani 1 1 d . . .
O20 O -0.3193(4) -0.3549(3) -0.4934(2) 0.0197(17) Uani 1 1 d . . .
O21 O 0.1476(4) -0.1382(3) -0.3999(2) 0.0180(16) Uani 1 1 d . . .
O22 O 0.0301(4) -0.3518(3) -0.5144(2) 0.0212(17) Uani 1 1 d . . .
O23 O -0.1775(4) -0.2478(3) -0.2958(2) 0.0176(16) Uani 1 1 d . . .
O24 O -0.1025(4) -0.3145(3) -0.2431(2) 0.0210(17) Uani 1 1 d . . .
O25 O -0.2467(4) -0.1143(3) -0.4481(2) 0.0206(17) Uani 1 1 d . . .
O26 O 0.2037(4) -0.3396(3) -0.2171(2) 0.0238(18) Uani 1 1 d . . .
O27 O -0.1400(4) -0.2146(3) -0.3449(2) 0.0170(16) Uani 1 1 d . . .
O28 O -0.2237(4) -0.3570(3) -0.4265(2) 0.0176(16) Uani 1 1 d . . .
O29 O -0.2809(4) -0.3005(3) -0.53508(19) 0.0178(16) Uani 1 1 d . . .
O30 O -0.0489(4) -0.1348(3) -0.3088(2) 0.0204(17) Uani 1 1 d . . .
O31 O -0.0324(4) -0.0730(3) -0.2510(2) 0.0228(18) Uani 1 1 d . . .
O32 O -0.3453(4) -0.1334(3) -0.5131(2) 0.0202(17) Uani 1 1 d U . .
O33 O -0.4069(4) -0.2550(3) -0.5679(2) 0.0194(17) Uani 1 1 d . . .
O34 O -0.0572(4) -0.2798(3) -0.2838(2) 0.0173(16) Uani 1 1 d . . .
O35 O 0.0504(4) -0.4608(3) -0.3100(2) 0.0252(19) Uani 1 1 d . . .
O36 O -0.3072(4) -0.4458(3) -0.4501(2) 0.0217(17) Uani 1 1 d . . .
O37 O 0.0211(4) -0.3533(3) -0.2283(2) 0.0198(17) Uani 1 1 d . . .
O38 O -0.0103(4) -0.1177(3) -0.3572(2) 0.0191(17) Uani 1 1 d . . .
O39 O 0.0542(4) -0.2085(3) -0.2558(2) 0.0173(16) Uani 1 1 d . . .
O40 O 0.2241(4) -0.1325(3) -0.2366(2) 0.0239(18) Uani 1 1 d . . .
O41 O -0.4418(4) -0.1090(3) -0.4996(2) 0.0233(18) Uani 1 1 d . . .
O42 O 0.0590(4) -0.2017(3) -0.3706(2) 0.0174(16) Uani 1 1 d . . .
O43 O 0.1864(4) -0.2351(3) -0.2495(2) 0.0203(17) Uani 1 1 d . . .
O44 O -0.1355(4) -0.2244(3) -0.2228(2) 0.0231(18) Uani 1 1 d . . .
O45 O 0.1428(4) -0.3814(3) -0.2937(2) 0.0211(17) Uani 1 1 d . . .
O46 O -0.1083(4) -0.3346(3) -0.5358(2) 0.0187(16) Uani 1 1 d . . .
O47 O -0.2544(4) -0.2850(3) -0.3664(2) 0.0201(17) Uani 1 1 d . . .
O48 O -0.0810(4) -0.1815(3) -0.5413(2) 0.0219(17) Uani 1 1 d . . .
O49 O 0.0831(4) -0.2137(3) -0.5125(2) 0.0200(17) Uani 1 1 d . . .
O50 O -0.0330(4) -0.3853(3) -0.2971(2) 0.0191(16) Uani 1 1 d . . .
O51 O 0.0211(4) -0.2916(3) -0.3930(2) 0.0199(17) Uani 1 1 d . . .
O52 O 0.1780(4) -0.1858(3) -0.4453(2) 0.0199(17) Uani 1 1 d . . .
O53 O -0.1099(4) -0.1008(3) -0.4316(2) 0.0207(17) Uani 1 1 d . . .
O54 O -0.1652(4) -0.2454(3) -0.5231(2) 0.0187(16) Uani 1 1 d . . .
O55 O 0.1305(4) -0.2106(3) -0.1472(2) 0.0223(18) Uani 1 1 d . . .
O56 O -0.1158(4) -0.3037(3) -0.3565(2) 0.0152(15) Uani 1 1 d . . .
O57 O 0.0630(4) -0.3493(3) -0.4446(2) 0.0231(18) Uani 1 1 d . . .
O58 O -0.0201(4) -0.0142(3) -0.3917(2) 0.0248(18) Uani 1 1 d . . .
O59 O 0.0018(4) -0.2448(3) -0.2091(2) 0.0211(17) Uani 1 1 d . . .
O60 O -0.4041(4) -0.3606(3) -0.5697(2) 0.0216(17) Uani 1 1 d . . .
O61 O 0.1383(4) -0.2791(3) -0.3197(2) 0.0192(16) Uani 1 1 d . . .
O62 O -0.3524(4) -0.2954(3) -0.4494(2) 0.0171(16) Uani 1 1 d . . .
O63 O -0.1573(4) -0.3451(3) -0.3117(2) 0.0193(17) Uani 1 1 d . . .
O64 O -0.4264(4) -0.1541(3) -0.5879(2) 0.0242(18) Uani 1 1 d . . .
O65 O -0.3212(4) -0.2430(3) -0.4996(2) 0.0145(15) Uani 1 1 d . . .
O66 O -0.3493(4) -0.0935(3) -0.4285(2) 0.0231(18) Uani 1 1 d . . .
O67 O -0.4636(4) -0.1558(3) -0.4491(2) 0.0235(18) Uani 1 1 d . . .
O68 O -0.5531(4) -0.3380(3) -0.5125(2) 0.0236(18) Uani 1 1 d . . .
O69 O -0.1881(4) -0.2828(3) -0.46480(19) 0.0143(15) Uani 1 1 d . . .
O70 O -0.0645(4) -0.3413(3) -0.4611(2) 0.0179(16) Uani 1 1 d . . .
O71 O 0.1355(4) -0.2949(3) -0.4692(2) 0.0192(17) Uani 1 1 d . . .
O72 O 0.1050(4) -0.1644(3) -0.3002(2) 0.0203(17) Uani 1 1 d . . .
O73 O 0.1052(5) -0.3025(3) -0.5428(2) 0.029(2) Uani 1 1 d . . .
O74 O -0.0566(5) -0.0183(3) -0.3363(2) 0.034(2) Uani 1 1 d . . .
O75 O 0.0983(4) -0.2427(3) -0.4204(2) 0.0144(15) Uani 1 1 d U . .
O76 O -0.1102(4) -0.1281(3) -0.4949(2) 0.0222(18) Uani 1 1 d . . .
O77 O -0.4844(4) -0.2448(3) -0.4895(2) 0.0219(18) Uani 1 1 d . . .
O78 O -0.4577(4) -0.1932(3) -0.5351(2) 0.0224(18) Uani 1 1 d . . .
O79 O -0.4433(4) -0.3072(3) -0.5249(2) 0.0228(18) Uani 1 1 d . . .
O80 O -0.0952(4) -0.3505(3) -0.4103(2) 0.0171(16) Uani 1 1 d . . .
O81 O 0.0776(4) -0.3162(3) -0.27153(19) 0.0149(15) Uani 1 1 d . . .
O82 O -0.0011(4) -0.0663(3) -0.4770(2) 0.0225(18) Uani 1 1 d . . .
O83 O -0.1544(4) -0.1140(3) -0.3777(2) 0.0192(16) Uani 1 1 d . . .
O84 O 0.1087(4) -0.0334(3) -0.4095(2) 0.028(2) Uani 1 1 d . . .
O85 O 0.0330(4) -0.1614(3) -0.4703(2) 0.0162(15) Uani 1 1 d . . .
O86 O -0.0074(4) -0.2697(3) -0.4937(2) 0.0189(16) Uani 1 1 d . . .
O87 O 0.2860(4) -0.1721(3) -0.3726(2) 0.028(2) Uani 1 1 d . . .
O88 O -0.3221(4) -0.3762(3) -0.4052(2) 0.0176(16) Uani 1 1 d . . .
O89 O 0.0299(4) -0.1162(3) -0.5243(2) 0.0205(17) Uani 1 1 d . . .
O90 O 0.2061(4) -0.3695(3) -0.4158(2) 0.030(2) Uani 1 1 d . . .
O91 O 0.2251(4) -0.2665(3) -0.4005(2) 0.0210(17) Uani 1 1 d . . .
O92 O -0.0283(4) -0.2725(3) -0.5622(2) 0.0250(18) Uani 1 1 d . . .
O93 O -0.1732(5) -0.0128(3) -0.4110(3) 0.033(2) Uani 1 1 d . . .
O94 O -0.3836(5) -0.1297(3) -0.3756(3) 0.034(2) Uani 1 1 d . . .
O95 O 0.1575(5) -0.3811(3) -0.1727(2) 0.029(2) Uani 1 1 d . . .
O96 O 0.0249(4) -0.1136(3) -0.4112(2) 0.0210(17) Uani 1 1 d . . .
O97 O -0.5675(4) -0.1590(3) -0.5216(3) 0.031(2) Uani 1 1 d . . .
O98 O 0.1666(4) -0.1309(3) -0.5067(2) 0.030(2) Uani 1 1 d . . .
O99 O -0.4608(4) -0.3207(3) -0.4400(2) 0.0215(17) Uani 1 1 d . . .
O100 O -0.1078(5) -0.0770(3) -0.5528(2) 0.031(2) Uani 1 1 d . . .
O1W O 0.1871(10) -0.1850(8) -0.0747(5) 0.116(6) Uani 1 1 d U . .
O2W O 0.0581(5) -0.4836(3) -0.0374(2) 0.033(2) Uani 1 1 d . . .
O3W O 0.7610(6) -0.1179(4) -0.0612(3) 0.049(3) Uani 1 1 d . . .
O4W O -0.1148(7) 0.0032(4) -0.2938(4) 0.071(4) Uani 1 1 d . . .
O5W O 0.1689(8) -0.4209(7) -0.3491(4) 0.096(5) Uani 1 1 d . . .
O6W O 0.0840(7) -0.0241(5) -0.2902(4) 0.080(5) Uani 1 1 d . . .
O7W O 0.1937(7) -0.4831(6) -0.0238(3) 0.079(4) Uani 1 1 d . . .
O8W O 0.7865(8) -0.0207(5) -0.0214(5) 0.097(5) Uani 1 1 d . . .
O10W O 0.3077(9) -0.1271(6) -0.0490(5) 0.102(5) Uani 1 1 d U . .
O11W O 0.2833(15) -0.6938(11) -0.2443(8) 0.121(9) Uiso 0.68 1 d P . .
O12W O 0.1583(14) -0.0894(10) -0.0146(7) 0.117(9) Uiso 0.70 1 d P . .
O13W O 0.5300(17) -0.2022(12) -0.2601(9) 0.117(10) Uiso 0.59 1 d P . .
O14W O 0.2387(15) -0.2961(11) -0.0784(8) 0.119(10) Uiso 0.64 1 d P . .
O15W O 0.3367(17) -0.3908(12) -0.3508(9) 0.141(11) Uiso 0.66 1 d P . .
O16W O 0.2649(19) -0.4276(14) -0.4499(10) 0.107(12) Uiso 0.48 1 d P . .
O17W O 0.511(2) -0.1114(15) -0.1478(11) 0.133(13) Uiso 0.53 1 d P . .
O18W O 0.640(2) -0.0673(16) -0.1189(11) 0.136(14) Uiso 0.52 1 d P . .
O19W O 0.251(3) -0.469(2) -0.2475(16) 0.14(2) Uiso 0.35 1 d P . .
O20W O -0.712(3) -0.5756(19) -0.3261(14) 0.119(16) Uiso 0.38 1 d P . .
O21W O -0.645(3) -0.630(2) -0.2602(16) 0.113(18) Uiso 0.33 1 d P . .
O22W O 0.302(2) -0.6101(17) -0.2006(12) 0.113(14) Uiso 0.41 1 d P . .
O23W O -0.752(3) -0.529(2) -0.2019(17) 0.12(2) Uiso 0.30 1 d P . .
O24W O -0.889(3) -0.468(2) -0.4360(16) 0.122(19) Uiso 0.33 1 d P . .
O25W O -0.308(4) -0.577(3) -0.2427(19) 0.12(2) Uiso 0.27 1 d P A 1
O26W O -0.370(4) -0.619(3) -0.2603(19) 0.12(2) Uiso 0.27 1 d P B 2
O27W O -0.0339(18) -0.5276(13) -0.4685(10) 0.125(12) Uiso 0.56 1 d P C 3
O28W O -0.507(2) -0.3824(15) -0.1567(11) 0.107(13) Uiso 0.44 1 d P D 1
O29W O -0.4624(15) -0.3646(10) -0.1663(8) 0.087(8) Uiso 0.56 1 d P E 2
C1 C 0.2858(8) -0.3314(7) -0.2914(4) 0.051(4) Uani 1 1 d U . .
H1A H 0.2498 -0.3164 -0.3148 0.061 Uiso 1 1 calc R . .
H1B H 0.2746 -0.3681 -0.2914 0.061 Uiso 1 1 calc R . .
C2 C -0.2597(10) -0.2575(8) -0.6045(5) 0.070(6) Uani 1 1 d U . .
H2A H -0.2671 -0.2335 -0.5885 0.084 Uiso 1 1 calc R . .
H2B H -0.2614 -0.2928 -0.5963 0.084 Uiso 1 1 calc R . .
C3 C -0.3197(9) -0.3625(7) -0.3318(5) 0.051(4) Uani 1 1 d U . .
H3A H -0.2715 -0.3520 -0.3252 0.061 Uiso 1 1 calc R . .
H3B H -0.3314 -0.3940 -0.3468 0.061 Uiso 1 1 calc R . .
C4 C -0.1796(14) -0.2879(11) -0.6212(7) 0.112(9) Uani 1 1 d U . .
H4A H -0.1764 -0.3216 -0.6096 0.134 Uiso 1 1 calc R . .
H4B H -0.1344 -0.2815 -0.6205 0.134 Uiso 1 1 calc R . .
C5 C -0.3032(12) -0.3286(9) -0.2753(5) 0.074(6) Uani 1 1 d . . .
H5A H -0.2551 -0.3183 -0.2691 0.089 Uiso 1 1 calc R . .
H5B H -0.3032 -0.3364 -0.2523 0.089 Uiso 1 1 calc R . .
C6 C -0.3945(9) -0.3889(6) -0.3081(5) 0.057(5) Uani 1 1 d . . .
H6A H -0.3965 -0.3967 -0.2857 0.068 Uiso 1 1 calc R . .
H6B H -0.4058 -0.4207 -0.3227 0.068 Uiso 1 1 calc R . .
C7 C -0.3504(10) -0.2746(7) -0.3293(5) 0.056(4) Uani 1 1 d U . .
H7A H -0.3828 -0.2461 -0.3426 0.067 Uiso 1 1 calc R . .
H7B H -0.3024 -0.2638 -0.3229 0.067 Uiso 1 1 calc R . .
C8 C 0.3039(8) -0.2522(7) -0.2642(5) 0.051(4) Uani 1 1 d . . .
H8A H 0.2671 -0.2367 -0.2872 0.061 Uiso 1 1 calc R . .
H8B H 0.3059 -0.2324 -0.2437 0.061 Uiso 1 1 calc R . .
C9 C 0.3396(8) -0.3238(8) -0.2262(5) 0.063(6) Uani 1 1 d . . .
H9A H 0.3382 -0.3033 -0.2068 0.076 Uiso 1 1 calc R . .
H9B H 0.3303 -0.3599 -0.2228 0.076 Uiso 1 1 calc R . .
C10 C 0.4071(10) -0.3515(8) -0.2534(6) 0.076(6) Uani 1 1 d U . .
H10A H 0.4544 -0.3529 -0.2508 0.091 Uiso 1 1 calc R . .
H10B H 0.3918 -0.3870 -0.2528 0.091 Uiso 1 1 calc R . .
C11 C -0.4419(7) -0.3364(6) -0.3622(4) 0.044(4) Uani 1 1 d . . .
H11A H -0.4559 -0.3665 -0.3786 0.053 Uiso 1 1 calc R . .
H11B H -0.4750 -0.3082 -0.3756 0.053 Uiso 1 1 calc R . .
C12 C -0.1863(14) -0.2011(10) -0.6154(7) 0.105(8) Uani 1 1 d U . .
H12A H -0.1381 -0.1968 -0.6114 0.126 Uiso 1 1 calc R . .
H12B H -0.1953 -0.1729 -0.6026 0.126 Uiso 1 1 calc R . .
C13 C 0.4203(11) -0.2685(7) -0.2269(6) 0.082(7) Uani 1 1 d D . .
H13A H 0.4681 -0.2648 -0.2235 0.098 Uiso 1 1 calc R . .
H13B H 0.4183 -0.2478 -0.2077 0.098 Uiso 1 1 calc R . .
C14 C -0.4249(11) -0.3002(8) -0.3073(7) 0.081(7) Uani 1 1 d . . .
H14A H -0.4558 -0.2721 -0.3226 0.097 Uiso 1 1 calc R . .
H14B H -0.4316 -0.3039 -0.2859 0.097 Uiso 1 1 calc R . .
C15 C 0.3690(10) -0.2749(10) -0.2917(6) 0.077(7) Uani 1 1 d . . .
H15A H 0.3320 -0.2614 -0.3154 0.093 Uiso 1 1 calc R . .
H15B H 0.4148 -0.2708 -0.2907 0.093 Uiso 1 1 calc R . .
C16 C -0.3039(16) -0.1942(11) -0.6532(8) 0.125(10) Uani 1 1 d U . .
H16A H -0.3464 -0.1821 -0.6753 0.150 Uiso 1 1 calc R . .
H16B H -0.2935 -0.1700 -0.6330 0.150 Uiso 1 1 calc R . .
C17 C -0.2336(13) -0.2402(10) -0.6707(7) 0.094(8) Uani 1 1 d U . .
H17A H -0.1850 -0.2382 -0.6664 0.113 Uiso 1 1 calc R . .
H17B H -0.2640 -0.2387 -0.6976 0.113 Uiso 1 1 calc R . .
C18 C -0.3060(14) -0.2871(11) -0.6634(8) 0.113(9) Uani 1 1 d U . .
H18A H -0.3155 -0.3212 -0.6565 0.136 Uiso 1 1 calc R . .
H18B H -0.3421 -0.2813 -0.6892 0.136 Uiso 1 1 calc R . .
C19 C 0.1693(7) -0.0008(5) -0.1274(4) 0.035(3) Uani 1 1 d . . .
H19A H 0.1230 -0.0072 -0.1294 0.041 Uiso 1 1 calc R . .
H19B H 0.1945 0.0246 -0.1077 0.041 Uiso 1 1 calc R . .
C20 C 0.2772(8) -0.0371(6) -0.1134(4) 0.041(4) Uani 1 1 d . . .
H20A H 0.3063 -0.0685 -0.1056 0.050 Uiso 1 1 calc R . .
H20B H 0.3006 -0.0111 -0.0940 0.050 Uiso 1 1 calc R . .
C21 C 0.1238(8) -0.0165(6) -0.1910(4) 0.046(4) Uani 1 1 d . . .
H21A H 0.1195 -0.0019 -0.2137 0.055 Uiso 1 1 calc R . .
H21B H 0.0760 -0.0229 -0.1951 0.055 Uiso 1 1 calc R . .
C22 C 0.2254(9) 0.0318(6) -0.1592(5) 0.054(5) Uani 1 1 d . . .
H22A H 0.2496 0.0590 -0.1408 0.065 Uiso 1 1 calc R . .
H22B H 0.2176 0.0443 -0.1831 0.065 Uiso 1 1 calc R . .
C23 C 0.2327(8) -0.0538(7) -0.1786(5) 0.061(5) Uani 1 1 d . . .
H23A H 0.2604 -0.0856 -0.1740 0.073 Uiso 1 1 calc R . .
H23B H 0.2260 -0.0384 -0.2015 0.073 Uiso 1 1 calc R . .
C24 C 0.1719(8) -0.0871(6) -0.1464(5) 0.051(4) Uani 1 1 d . . .
H24A H 0.1253 -0.0940 -0.1490 0.061 Uiso 1 1 calc R . .
H24B H 0.1989 -0.1194 -0.1398 0.061 Uiso 1 1 calc R . .
C25 C 0.0072(8) -0.3971(5) -0.1638(4) 0.035(3) Uani 1 1 d . . .
H25A H -0.0357 -0.4116 -0.1846 0.042 Uiso 1 1 calc R . .
H25B H 0.0484 -0.4104 -0.1649 0.042 Uiso 1 1 calc R . .
C26 C 0.0715(10) -0.3895(6) -0.0991(4) 0.049(4) Uani 1 1 d . . .
H26A H 0.1143 -0.4026 -0.0985 0.059 Uiso 1 1 calc R . .
H26B H 0.0729 -0.4005 -0.0762 0.059 Uiso 1 1 calc R . .
C27 C -0.0519(9) -0.3919(6) -0.1275(4) 0.045(4) Uani 1 1 d . . .
H27A H -0.0956 -0.4066 -0.1476 0.054 Uiso 1 1 calc R . .
H27B H -0.0485 -0.4021 -0.1041 0.054 Uiso 1 1 calc R . .
C28 C 0.0085(10) -0.3155(5) -0.1011(4) 0.051(5) Uani 1 1 d . . .
H28A H 0.0104 -0.3251 -0.0779 0.062 Uiso 1 1 calc R . .
H28B H 0.0065 -0.2776 -0.1028 0.062 Uiso 1 1 calc R . .
C29 C -0.0582(9) -0.3206(6) -0.1651(4) 0.047(4) Uani 1 1 d U . .
H29A H -0.0597 -0.2828 -0.1671 0.057 Uiso 1 1 calc R . .
H29B H -0.1015 -0.3346 -0.1858 0.057 Uiso 1 1 calc R . .
C30 C 0.0703(11) -0.3172(6) -0.1339(4) 0.060(5) Uani 1 1 d . . .
H30A H 0.1134 -0.3289 -0.1337 0.072 Uiso 1 1 calc R . .
H30B H 0.0680 -0.2794 -0.1360 0.072 Uiso 1 1 calc R . .
C31 C 0.3048(7) -0.1914(5) -0.1186(4) 0.039(3) Uani 1 1 d U . .
H31A H 0.3093 -0.1748 -0.0964 0.047 Uiso 1 1 calc R . .
H31B H 0.2572 -0.1842 -0.1392 0.047 Uiso 1 1 calc R . .
C32 C 0.3125(9) -0.2703(5) -0.1451(5) 0.053(5) Uani 1 1 d . . .
H32A H 0.3214 -0.3075 -0.1407 0.063 Uiso 1 1 calc R . .
H32B H 0.2645 -0.2659 -0.1660 0.063 Uiso 1 1 calc R . .
C33 C 0.4272(7) -0.1789(6) -0.0955(4) 0.041(4) Uani 1 1 d . . .
H33A H 0.4303 -0.1617 -0.0738 0.049 Uiso 1 1 calc R . .
H33B H 0.4638 -0.1643 -0.1001 0.049 Uiso 1 1 calc R . .
C34 C 0.3841(7) -0.2553(6) -0.0817(4) 0.042(4) Uani 1 1 d . . .
H34A H 0.3918 -0.2924 -0.0764 0.051 Uiso 1 1 calc R . .
H34B H 0.3871 -0.2380 -0.0601 0.051 Uiso 1 1 calc R . .
C35 C 0.3558(9) -0.1957(7) -0.1591(4) 0.052(4) Uani 1 1 d U . .
H35A H 0.3108 -0.1873 -0.1812 0.062 Uiso 1 1 calc R . .
H35B H 0.3943 -0.1824 -0.1627 0.062 Uiso 1 1 calc R . .
C36 C 0.4323(8) -0.2604(8) -0.1237(5) 0.066(6) Uani 1 1 d . . .
H36A H 0.4690 -0.2468 -0.1285 0.080 Uiso 1 1 calc R . .
H36B H 0.4388 -0.2979 -0.1202 0.080 Uiso 1 1 calc R . .
C37 C -0.5481(11) -0.5354(8) -0.5749(7) 0.079(7) Uani 1 1 d . . .
H37A H -0.5477 -0.5665 -0.5614 0.095 Uiso 1 1 calc R . .
H37B H -0.5976 -0.5275 -0.5929 0.095 Uiso 1 1 calc R . .
C38 C -0.3940(11) -0.4748(8) -0.5519(6) 0.073(6) Uani 1 1 d U . .
H38A H -0.3740 -0.4467 -0.5337 0.087 Uiso 1 1 calc R . .
H38B H -0.3609 -0.4818 -0.5609 0.087 Uiso 1 1 calc R . .
C39 C -0.5079(12) -0.4454(8) -0.5645(7) 0.089(8) Uani 1 1 d . . .
H39A H -0.4850 -0.4193 -0.5450 0.107 Uiso 1 1 calc R . .
H39B H -0.5536 -0.4316 -0.5834 0.107 Uiso 1 1 calc R . .
C40 C -0.4497(13) -0.5098(10) -0.5169(7) 0.099(8) Uani 1 1 d U . .
H40A H -0.4571 -0.5401 -0.5051 0.118 Uiso 1 1 calc R . .
H40B H -0.4290 -0.4820 -0.4987 0.118 Uiso 1 1 calc R . .
C41 C -0.4447(11) -0.5644(9) -0.5652(6) 0.095(8) Uani 1 1 d DU . .
H41A H -0.4149 -0.5756 -0.5754 0.115 Uiso 1 1 calc R . .
H41B H -0.4544 -0.5949 -0.5543 0.115 Uiso 1 1 calc R . .
C42 C -0.4969(14) -0.5005(9) -0.6115(7) 0.099(8) Uani 1 1 d U . .
H42A H -0.5418 -0.4872 -0.6315 0.119 Uiso 1 1 calc R . .
H42B H -0.4668 -0.5103 -0.6219 0.119 Uiso 1 1 calc R . .
C43 C -0.9677(11) -0.5837(9) -0.3262(6) 0.075(6) Uani 1 1 d . . .
H43A H -0.9612 -0.6040 -0.3049 0.090 Uiso 1 1 calc R . .
H43B H -0.9872 -0.5499 -0.3252 0.090 Uiso 1 1 calc R . .
C44 C -0.9139(15) -0.5400(11) -0.3585(8) 0.112(9) Uani 1 1 d U . .
H44A H -0.9349 -0.5075 -0.3564 0.135 Uiso 1 1 calc R . .
H44B H -0.8700 -0.5318 -0.3588 0.135 Uiso 1 1 calc R . .
C45 C -0.8707(14) -0.6295(10) -0.3296(7) 0.098(8) Uani 1 1 d U . .
H45A H -0.8267 -0.6252 -0.3306 0.118 Uiso 1 1 calc R . .
H45B H -0.8608 -0.6521 -0.3088 0.118 Uiso 1 1 calc R . .
C46 C -1.0376(16) -0.5803(13) -0.3965(8) 0.137(13) Uani 1 1 d . . .
H46A H -1.0639 -0.5487 -0.3979 0.165 Uiso 1 1 calc R . .
H46B H -1.0662 -0.6012 -0.4186 0.165 Uiso 1 1 calc R . .
C47 C -0.9872(12) -0.6605(8) -0.3627(7) 0.100(9) Uani 1 1 d D . .
H47A H -0.9779 -0.6816 -0.3413 0.121 Uiso 1 1 calc R . .
H47B H -1.0205 -0.6794 -0.3850 0.121 Uiso 1 1 calc R . .
C48 C -0.9393(15) -0.6178(9) -0.3953(6) 0.094(8) Uani 1 1 d . . .
H48A H -0.8963 -0.6144 -0.3972 0.113 Uiso 1 1 calc R . .
H48B H -0.9755 -0.6344 -0.4179 0.113 Uiso 1 1 calc R . .
C49 C 0.3465(15) -0.2403(11) -0.4912(8) 0.104(8) Uani 1 1 d U . .
H49A H 0.3053 -0.2219 -0.5104 0.125 Uiso 1 1 calc R . .
H49B H 0.3823 -0.2418 -0.4990 0.125 Uiso 1 1 calc R . .
C50 C 0.4260(11) -0.2389(8) -0.4251(6) 0.075(6) Uani 1 1 d U . .
H50A H 0.4688 -0.2437 -0.4271 0.090 Uiso 1 1 calc R . .
H50B H 0.4395 -0.2201 -0.4022 0.090 Uiso 1 1 calc R . .
C51 C 0.3133(11) -0.2012(11) -0.4485(7) 0.102(9) Uani 1 1 d . . .
H51A H 0.3302 -0.1860 -0.4240 0.122 Uiso 1 1 calc R . .
H51B H 0.2795 -0.1770 -0.4668 0.122 Uiso 1 1 calc R . .
C52 C 0.3372(13) -0.2767(11) -0.4160(7) 0.101(8) Uani 1 1 d U . .
H52A H 0.3181 -0.3094 -0.4127 0.121 Uiso 1 1 calc R . .
H52B H 0.3531 -0.2556 -0.3938 0.121 Uiso 1 1 calc R . .
C53 C 0.2682(16) -0.2817(13) -0.4780(9) 0.131(11) Uani 1 1 d U . .
H53A H 0.2252 -0.2708 -0.5004 0.157 Uiso 1 1 calc R . .
H53B H 0.2580 -0.3154 -0.4709 0.157 Uiso 1 1 calc R . .
C54 C 0.3704(15) -0.3128(10) -0.4546(8) 0.091(7) Uani 1 1 d U . .
C55 C -0.6669(18) -0.0728(14) -0.6494(10) 0.055(9) Uiso 0.50 1 d P . .
C56 C -0.614(2) -0.0339(15) -0.5712(12) 0.096(15) Uiso 0.50 1 d PD . .
C57 C -0.7177(19) -0.0173(17) -0.6229(10) 0.090(14) Uiso 0.50 1 d PD . .
C58 C -0.563(2) -0.0831(14) -0.5938(11) 0.065(10) Uiso 0.50 1 d PD . .
C59 C -0.589(2) 0.0009(15) -0.6114(10) 0.068(11) Uiso 0.50 1 d PD . .
C60 C -0.354(2) -0.0285(18) -0.5729(11) 0.103(17) Uiso 0.50 1 d PD . .
C61 C -0.2168(12) -0.0071(10) -0.5543(6) 0.029(5) Uiso 0.50 1 d PD . .
C62 C -0.311(3) 0.0543(14) -0.5712(11) 0.098(16) Uiso 0.50 1 d PD . .
C63 C -0.270(2) 0.0325(16) -0.6191(12) 0.098(16) Uiso 0.50 1 d PD . .
C64 C -0.273(3) -0.0657(18) -0.6112(17) 0.15(2) Uiso 0.50 1 d PD . .
C65 C -0.360(3) -0.0254(19) -0.6264(12) 0.14(2) Uiso 0.50 1 d PD . .
C66 C -0.654(3) -0.101(3) -0.6050(17) 0.14(2) Uiso 0.50 1 d PD . .
N1 N 0.2832(5) -0.3060(4) -0.2619(3) 0.033(3) Uani 1 1 d . . .
N2 N -0.3706(5) -0.3206(4) -0.3533(3) 0.027(2) Uani 1 1 d . . .
N3 N -0.1910(6) -0.2484(4) -0.6005(3) 0.034(3) Uani 1 1 d . . .
N4 N 0.4095(8) -0.3204(6) -0.2217(4) 0.064(4) Uani 1 1 d DU . .
N5 N 0.3568(7) -0.3268(8) -0.2889(4) 0.066(5) Uani 1 1 d . . .
N6 N -0.3233(7) -0.3732(6) -0.2979(4) 0.056(4) Uani 1 1 d . . .
N7 N -0.3168(8) -0.2509(8) -0.6425(5) 0.073(5) Uani 1 1 d U . .
N8 N -0.4481(8) -0.3497(7) -0.3293(4) 0.066(5) Uani 1 1 d . . .
N9 N 0.3690(8) -0.2473(6) -0.2631(5) 0.066(4) Uani 1 1 d U . .
N10 N -0.2399(12) -0.2900(10) -0.6621(6) 0.114(7) Uani 1 1 d U . .
N11 N -0.3530(9) -0.2859(7) -0.2948(5) 0.070(5) Uani 1 1 d . . .
N12 N -0.2431(12) -0.1970(9) -0.6599(6) 0.099(6) Uani 1 1 d U . .
N13 N 0.1591(6) 0.0199(4) -0.1615(3) 0.039(3) Uani 1 1 d . . .
N14 N 0.1635(7) -0.0662(4) -0.1824(4) 0.044(3) Uani 1 1 d . . .
N15 N 0.2092(6) -0.0484(5) -0.1180(3) 0.045(3) Uani 1 1 d . . .
N16 N 0.2716(7) -0.0175(6) -0.1481(5) 0.065(5) Uani 1 1 d . . .
N17 N 0.0112(7) -0.4121(4) -0.1295(3) 0.036(3) Uani 1 1 d . . .
N18 N 0.0055(7) -0.3411(4) -0.1662(3) 0.037(3) Uani 1 1 d . . .
N19 N -0.0539(8) -0.3358(5) -0.1305(3) 0.050(4) Uani 1 1 d . . .
N20 N 0.0723(9) -0.3328(5) -0.1001(3) 0.053(4) Uani 1 1 d . . .
N21 N 0.4389(6) -0.2350(4) -0.0886(3) 0.037(3) Uani 1 1 d U . .
N22 N 0.3585(6) -0.1705(5) -0.1269(3) 0.047(4) Uani 1 1 d . . .
N23 N 0.3151(6) -0.2472(5) -0.1128(3) 0.041(3) Uani 1 1 d U . .
N24 N 0.3622(7) -0.2491(5) -0.1548(4) 0.052(4) Uani 1 1 d U . .
N25 N -0.5183(9) -0.4927(6) -0.5494(5) 0.071(5) Uani 1 1 d . . .
N26 N -0.5099(9) -0.5458(6) -0.5943(5) 0.073(5) Uani 1 1 d D . .
N27 N -0.4597(10) -0.4583(7) -0.5817(5) 0.087(6) Uani 1 1 d U . .
N28 N -0.4012(10) -0.5232(7) -0.5330(7) 0.097(7) Uani 1 1 d . . .
N29 N -1.0191(11) -0.6112(8) -0.3612(6) 0.093(6) Uani 1 1 d U . .
N30 N -0.8966(10) -0.5762(8) -0.3243(5) 0.093(6) Uani 1 1 d . . .
N31 N -0.9637(10) -0.5666(7) -0.3930(5) 0.085(5) Uani 1 1 d U . .
N32 N -0.9235(11) -0.6527(8) -0.3631(6) 0.094(6) Uani 1 1 d DU . .
N33 N 0.2797(9) -0.2472(6) -0.4507(5) 0.062(5) Uani 1 1 d . . .
N34 N 0.3768(8) -0.2090(7) -0.4552(6) 0.092(7) Uani 1 1 d . . .
N35 N 0.3995(9) -0.2870(8) -0.4235(6) 0.083(5) Uani 1 1 d U . .
N36 N 0.3264(10) -0.2903(9) -0.4886(7) 0.099(6) Uani 1 1 d U . .
N37 N -0.0920(5) -0.2213(4) -0.3986(2) 0.0173(19) Uani 1 1 d . . .
N38 N -0.6774(18) -0.0548(13) -0.5877(9) 0.076(10) Uiso 0.50 1 d PD . .
N39 N -0.6622(13) -0.0175(10) -0.6382(7) 0.047(6) Uiso 0.50 1 d PD . .
N40 N -0.6060(19) -0.0970(14) -0.6243(10) 0.076(10) Uiso 0.50 1 d PD . .
N41 N -0.5649(13) -0.0309(10) -0.5837(8) 0.049(7) Uiso 0.50 1 d PD . .
N42 N -0.2868(15) 0.0023(13) -0.5535(10) 0.087(11) Uiso 0.50 1 d PD . .
N43 N -0.2348(19) -0.0115(13) -0.5932(7) 0.090(11) Uiso 0.50 1 d PD . .
N44 N -0.333(3) -0.0641(19) -0.5984(16) 0.21(3) Uiso 0.50 1 d PD . .
N45 N -0.326(2) 0.0320(18) -0.6110(12) 0.138(18) Uiso 0.50 1 d PD . .
N46 N 0.2391(13) -0.0414(9) -0.0361(7) 0.129(8) Uani 1 1 d U . .
N47 N -0.1504(12) -0.5014(8) -0.1644(6) 0.117(8) Uani 1 1 d U . .
N48 N 0.5608(10) -0.2249(9) -0.1398(5) 0.101(6) Uani 1 1 d U . .
N49 N 0.4435(14) -0.1946(11) -0.3356(8) 0.146(10) Uani 1 1 d U . .
N50 N 0.5638(14) -0.5981(11) -0.0541(8) 0.150(10) Uani 1 1 d U . .
N51 N -0.2159(14) -0.4417(11) -0.2503(8) 0.149(10) Uani 1 1 d U . .
N52 N 0.2494(14) 0.1013(11) -0.3113(7) 0.147(10) Uani 1 1 d U . .
N53 N 0.4060(10) 0.1091(8) -0.2802(6) 0.099(6) Uani 1 1 d U . .
Cl1 Cl -0.1063(3) -0.46506(16) -0.43287(14) 0.0617(12) Uani 1 1 d . . .

loop_
_atom_site_aniso_label
_atom_site_aniso_U_11
_atom_site_aniso_U_22
_atom_site_aniso_U_33
_atom_site_aniso_U_23
_atom_site_aniso_U_13
_atom_site_aniso_U_12
W1 0.01248(19) 0.0153(2) 0.0119(2) 0.00113(16) 0.00426(16) -0.00093(16)
W2 0.0136(2) 0.0181(2) 0.0130(2) 0.00125(16) 0.00641(17) 0.00156(17)
W3 0.0131(2) 0.0165(2) 0.0152(2) 0.00255(17) 0.00474(17) -0.00115(17)
W4 0.0143(2) 0.0191(2) 0.0113(2) -0.00069(16) 0.00501(17) -0.00129(17)
W5 0.0188(2) 0.0179(2) 0.0179(2) 0.00397(18) 0.00922(18) 0.00020(18)
W6 0.0176(2) 0.0175(2) 0.0120(2) -0.00138(16) 0.00562(17) 0.00019(17)
W7 0.0222(2) 0.0155(2) 0.0117(2) 0.00038(17) 0.00522(18) 0.00337(18)
W8 0.0191(2) 0.0172(2) 0.0196(2) 0.00009(18) 0.00985(19) -0.00230(18)
W9 0.0131(2) 0.0191(2) 0.0165(2) 0.00451(17) 0.00245(18) 0.00069(17)
W10 0.0151(2) 0.0188(2) 0.0122(2) -0.00209(17) 0.00397(17) -0.00103(17)
W11 0.0194(2) 0.0203(2) 0.0122(2) -0.00134(17) 0.00797(18) -0.00130(18)
W12 0.0154(2) 0.0173(2) 0.0236(3) 0.00198(18) 0.00675(19) 0.00191(18)
W13 0.0230(2) 0.0178(2) 0.0108(2) 0.00144(17) 0.00346(18) 0.00170(18)
W14 0.0199(2) 0.0228(2) 0.0193(2) 0.00298(18) 0.01251(19) -0.00141(18)
W15 0.0232(2) 0.0180(2) 0.0113(2) 0.00011(17) 0.00793(18) -0.00240(18)
W16 0.0153(2) 0.0218(2) 0.0222(2) -0.00021(19) 0.00873(19) 0.00221(18)
W17 0.0193(2) 0.0184(2) 0.0097(2) -0.00143(16) 0.00379(17) -0.00074(17)
W18 0.0132(2) 0.0177(2) 0.0120(2) 0.00107(16) 0.00237(17) -0.00237(17)
W19 0.0241(2) 0.0167(2) 0.0170(2) -0.00083(17) 0.01233(19) 0.00065(18)
W20 0.0179(2) 0.0214(2) 0.0189(2) 0.00276(18) 0.01122(19) 0.00551(18)
W21 0.0109(2) 0.0223(2) 0.0184(2) 0.00226(18) 0.00470(18) -0.00108(17)
W22 0.0139(2) 0.0246(2) 0.0195(2) 0.00211(19) 0.00897(18) 0.00025(18)
W23 0.0250(2) 0.0224(2) 0.0182(2) 0.00073(18) 0.0149(2) 0.00193(19)
W24 0.0115(2) 0.0223(2) 0.0242(3) 0.00388(19) 0.00511(19) 0.00281(18)
Sb1 0.0177(4) 0.0159(4) 0.0125(4) 0.0001(3) 0.0060(3) -0.0008(3)
Sb2 0.0143(4) 0.0159(4) 0.0096(4) -0.0004(3) 0.0038(3) 0.0003(3)
Sb3 0.0110(4) 0.0169(4) 0.0137(4) 0.0017(3) 0.0041(3) 0.0008(3)
Sb4 0.0145(4) 0.0153(4) 0.0127(4) 0.0011(3) 0.0073(3) 0.0006(3)
Sb5 0.0164(4) 0.0163(4) 0.0180(4) 0.0017(3) 0.0070(3) 0.0031(3)
Sb6 0.0192(4) 0.0153(4) 0.0160(4) 0.0023(3) 0.0049(3) 0.0010(3)
Sb7 0.0163(4) 0.0183(4) 0.0212(4) -0.0028(3) 0.0071(3) -0.0031(3)
Sb8 0.0199(4) 0.0152(4) 0.0170(4) 0.0000(3) 0.0096(3) -0.0024(3)
Sb9 0.0190(4) 0.0195(4) 0.0171(4) -0.0009(3) 0.0093(3) 0.0013(3)
Co1 0.0207(7) 0.0141(7) 0.0157(8) -0.0013(6) 0.0090(6) -0.0012(6)
Co2 0.0167(7) 0.0196(8) 0.0142(8) 0.0004(6) 0.0030(6) 0.0034(6)
Co3 0.0132(7) 0.0229(8) 0.0174(8) 0.0016(6) 0.0068(6) -0.0007(6)
Co4 0.0215(8) 0.0225(8) 0.0152(8) 0.0014(6) 0.0106(7) -0.0018(6)
O1 0.013(4) 0.030(5) 0.018(4) -0.005(3) 0.002(3) 0.000(3)
O2 0.029(5) 0.027(5) 0.037(5) 0.008(4) 0.016(4) 0.002(4)
O3 0.015(4) 0.016(4) 0.022(4) 0.005(3) 0.005(3) 0.002(3)
O4 0.041(5) 0.022(4) 0.026(5) -0.008(4) 0.021(4) -0.002(4)
O5 0.018(4) 0.022(4) 0.021(4) 0.002(3) 0.005(3) -0.001(3)
O6 0.026(4) 0.017(4) 0.011(4) 0.001(3) 0.000(3) 0.003(3)
O7 0.018(4) 0.019(4) 0.015(4) 0.003(3) 0.007(3) -0.004(3)
O8 0.025(4) 0.022(4) 0.012(4) 0.003(3) 0.006(3) 0.005(3)
O9 0.019(4) 0.025(4) 0.009(4) -0.002(3) 0.001(3) 0.001(3)
O10 0.016(4) 0.023(4) 0.012(4) 0.007(3) 0.005(3) 0.004(3)
O11 0.024(4) 0.015(4) 0.028(5) 0.004(3) 0.014(4) -0.001(3)
O12 0.017(4) 0.016(4) 0.017(4) -0.003(3) 0.006(3) -0.004(3)
O13 0.015(4) 0.023(4) 0.016(4) 0.001(3) 0.006(3) 0.002(3)
O14 0.008(3) 0.023(4) 0.018(4) 0.004(3) 0.000(3) 0.005(3)
O15 0.016(4) 0.011(3) 0.020(4) 0.001(3) 0.008(3) 0.001(3)
O16 0.012(3) 0.019(4) 0.014(4) 0.003(3) 0.005(3) 0.002(3)
O17 0.022(4) 0.030(4) 0.008(4) -0.002(3) 0.006(3) 0.003(3)
O18 0.012(4) 0.029(4) 0.015(4) 0.003(3) 0.008(3) 0.005(3)
O19 0.036(5) 0.023(4) 0.012(4) 0.002(3) 0.008(4) -0.006(4)
O20 0.016(4) 0.018(4) 0.021(4) -0.004(3) 0.006(3) -0.001(3)
O21 0.018(4) 0.018(4) 0.017(4) -0.002(3) 0.008(3) -0.007(3)
O22 0.028(4) 0.020(4) 0.022(4) -0.005(3) 0.017(4) -0.001(3)
O23 0.016(4) 0.022(4) 0.019(4) -0.001(3) 0.012(3) -0.008(3)
O24 0.023(4) 0.030(4) 0.012(4) -0.002(3) 0.010(3) -0.007(3)
O25 0.018(4) 0.024(4) 0.017(4) 0.001(3) 0.007(3) 0.005(3)
O26 0.030(5) 0.023(4) 0.017(4) 0.004(3) 0.010(4) 0.004(4)
O27 0.012(3) 0.018(4) 0.021(4) 0.005(3) 0.008(3) 0.006(3)
O28 0.012(4) 0.022(4) 0.015(4) -0.004(3) 0.004(3) 0.000(3)
O29 0.015(4) 0.025(4) 0.007(4) 0.002(3) 0.001(3) -0.002(3)
O30 0.019(4) 0.026(4) 0.012(4) -0.001(3) 0.004(3) 0.001(3)
O31 0.027(4) 0.024(4) 0.013(4) -0.004(3) 0.007(3) 0.002(4)
O32 0.007(3) 0.019(4) 0.027(4) 0.003(3) 0.001(3) 0.001(3)
O33 0.023(4) 0.021(4) 0.012(4) 0.005(3) 0.006(3) -0.003(3)
O34 0.018(4) 0.021(4) 0.012(4) 0.002(3) 0.007(3) -0.001(3)
O35 0.034(5) 0.016(4) 0.021(4) 0.003(3) 0.010(4) 0.009(4)
O36 0.020(4) 0.024(4) 0.022(4) 0.006(3) 0.011(3) 0.000(3)
O37 0.028(4) 0.018(4) 0.011(4) -0.002(3) 0.008(3) 0.002(3)
O38 0.016(4) 0.023(4) 0.022(4) 0.007(3) 0.012(3) 0.011(3)
O39 0.022(4) 0.012(4) 0.014(4) -0.004(3) 0.006(3) -0.007(3)
O40 0.026(4) 0.026(4) 0.011(4) 0.001(3) 0.003(3) -0.005(4)
O41 0.016(4) 0.021(4) 0.028(5) 0.002(3) 0.007(3) 0.007(3)
O42 0.021(4) 0.016(4) 0.013(4) 0.000(3) 0.007(3) -0.001(3)
O43 0.019(4) 0.026(4) 0.011(4) 0.006(3) 0.004(3) 0.003(3)
O44 0.029(4) 0.031(5) 0.012(4) 0.000(3) 0.012(4) 0.004(4)
O45 0.021(4) 0.022(4) 0.014(4) 0.005(3) 0.003(3) 0.009(3)
O46 0.026(4) 0.020(4) 0.010(4) 0.000(3) 0.009(3) 0.000(3)
O47 0.017(4) 0.028(4) 0.017(4) 0.005(3) 0.010(3) -0.002(3)
O48 0.028(4) 0.018(4) 0.024(4) 0.002(3) 0.016(4) -0.001(3)
O49 0.024(4) 0.025(4) 0.015(4) 0.004(3) 0.013(3) -0.001(3)
O50 0.022(4) 0.015(4) 0.014(4) -0.001(3) 0.004(3) 0.001(3)
O51 0.016(4) 0.024(4) 0.019(4) 0.001(3) 0.008(3) 0.004(3)
O52 0.011(4) 0.024(4) 0.023(4) -0.002(3) 0.007(3) -0.003(3)
O53 0.019(4) 0.024(4) 0.017(4) -0.001(3) 0.008(3) -0.002(3)
O54 0.018(4) 0.016(4) 0.020(4) -0.001(3) 0.007(3) -0.003(3)
O55 0.025(4) 0.020(4) 0.016(4) -0.008(3) 0.005(3) -0.003(3)
O56 0.015(4) 0.016(4) 0.016(4) -0.004(3) 0.008(3) -0.003(3)
O57 0.022(4) 0.028(4) 0.017(4) 0.002(3) 0.008(3) 0.005(4)
O58 0.036(5) 0.019(4) 0.028(5) -0.001(3) 0.022(4) 0.000(4)
O59 0.025(4) 0.025(4) 0.011(4) 0.006(3) 0.008(3) 0.001(3)
O60 0.020(4) 0.021(4) 0.018(4) -0.001(3) 0.005(3) -0.001(3)
O61 0.018(4) 0.021(4) 0.019(4) 0.003(3) 0.010(3) 0.004(3)
O62 0.018(4) 0.013(4) 0.013(4) 0.001(3) 0.003(3) -0.001(3)
O63 0.018(4) 0.021(4) 0.019(4) -0.001(3) 0.009(3) -0.004(3)
O64 0.014(4) 0.028(4) 0.018(4) 0.004(3) -0.002(3) -0.003(3)
O65 0.013(3) 0.013(3) 0.014(4) -0.002(3) 0.004(3) -0.003(3)
O66 0.018(4) 0.019(4) 0.030(5) 0.000(3) 0.010(4) 0.000(3)
O67 0.011(4) 0.022(4) 0.032(5) -0.003(4) 0.007(3) 0.000(3)
O68 0.013(4) 0.029(4) 0.024(5) 0.001(4) 0.006(3) -0.004(3)
O69 0.014(4) 0.015(4) 0.010(4) 0.004(3) 0.004(3) 0.001(3)
O70 0.014(4) 0.018(4) 0.019(4) -0.002(3) 0.006(3) 0.002(3)
O71 0.019(4) 0.021(4) 0.024(4) 0.004(3) 0.016(3) 0.004(3)
O72 0.018(4) 0.029(4) 0.009(4) -0.002(3) 0.004(3) 0.005(3)
O73 0.034(5) 0.032(5) 0.019(4) -0.002(4) 0.013(4) 0.004(4)
O74 0.048(6) 0.024(5) 0.031(5) -0.003(4) 0.021(5) -0.002(4)
O75 0.010(3) 0.015(3) 0.019(4) 0.001(3) 0.008(3) -0.007(3)
O76 0.018(4) 0.020(4) 0.030(5) 0.001(3) 0.013(4) 0.000(3)
O77 0.017(4) 0.019(4) 0.029(5) 0.006(3) 0.011(4) 0.003(3)
O78 0.019(4) 0.023(4) 0.020(4) 0.001(3) 0.005(3) -0.001(3)
O79 0.015(4) 0.018(4) 0.028(5) 0.005(3) 0.005(3) -0.004(3)
O80 0.014(4) 0.024(4) 0.009(4) 0.002(3) 0.003(3) 0.000(3)
O81 0.023(4) 0.014(4) 0.010(4) 0.003(3) 0.010(3) 0.004(3)
O82 0.032(5) 0.011(4) 0.023(4) 0.001(3) 0.013(4) -0.004(3)
O83 0.019(4) 0.021(4) 0.019(4) 0.001(3) 0.011(3) -0.003(3)
O84 0.021(4) 0.027(5) 0.039(5) -0.003(4) 0.017(4) -0.003(4)
O85 0.019(4) 0.015(4) 0.013(4) 0.000(3) 0.008(3) -0.003(3)
O86 0.017(4) 0.027(4) 0.019(4) -0.001(3) 0.014(3) -0.001(3)
O87 0.024(4) 0.039(5) 0.027(5) 0.001(4) 0.017(4) 0.000(4)
O88 0.012(4) 0.021(4) 0.020(4) 0.001(3) 0.008(3) -0.006(3)
O89 0.021(4) 0.021(4) 0.022(4) 0.010(3) 0.012(3) 0.005(3)
O90 0.028(5) 0.032(5) 0.035(5) 0.008(4) 0.021(4) 0.017(4)
O91 0.015(4) 0.031(4) 0.022(4) -0.001(4) 0.013(3) 0.002(3)
O92 0.035(5) 0.021(4) 0.025(5) 0.003(3) 0.020(4) 0.007(4)
O93 0.033(5) 0.029(5) 0.042(6) 0.003(4) 0.022(5) 0.007(4)
O94 0.034(5) 0.032(5) 0.042(6) 0.000(4) 0.026(5) 0.003(4)
O95 0.038(5) 0.024(4) 0.021(5) -0.001(4) 0.011(4) 0.004(4)
O96 0.021(4) 0.022(4) 0.016(4) 0.003(3) 0.007(3) 0.001(3)
O97 0.021(4) 0.033(5) 0.037(5) 0.009(4) 0.012(4) 0.009(4)
O98 0.024(4) 0.041(5) 0.030(5) 0.003(4) 0.016(4) -0.001(4)
O99 0.018(4) 0.026(4) 0.021(4) 0.005(3) 0.010(3) 0.002(3)
O100 0.035(5) 0.032(5) 0.027(5) 0.004(4) 0.017(4) -0.002(4)
O1W 0.117(9) 0.158(11) 0.096(9) -0.009(7) 0.070(8) -0.015(8)
O2W 0.046(6) 0.031(5) 0.031(5) -0.001(4) 0.026(5) -0.008(4)
O3W 0.049(7) 0.045(6) 0.058(7) 0.013(5) 0.030(6) 0.006(5)
O4W 0.098(10) 0.040(7) 0.070(9) -0.001(6) 0.038(8) 0.014(7)
O5W 0.089(11) 0.132(15) 0.074(11) -0.019(10) 0.045(9) -0.004(10)
O6W 0.063(8) 0.074(9) 0.061(9) 0.031(7) -0.001(7) -0.029(7)
O7W 0.066(9) 0.097(11) 0.048(8) -0.020(7) 0.008(7) 0.002(8)
O8W 0.091(11) 0.059(9) 0.119(14) -0.011(9) 0.035(10) 0.001(8)
O10W 0.091(8) 0.095(8) 0.100(9) -0.010(7) 0.033(7) 0.022(7)
C1 0.035(7) 0.068(8) 0.039(7) -0.005(6) 0.011(6) 0.016(6)
C2 0.068(9) 0.097(10) 0.049(8) 0.008(7) 0.031(7) -0.009(7)
C3 0.048(7) 0.061(8) 0.047(7) 0.019(6) 0.027(6) 0.004(6)
C4 0.110(12) 0.125(13) 0.095(12) -0.011(9) 0.046(9) 0.004(9)
C5 0.097(17) 0.099(17) 0.041(11) -0.001(11) 0.045(12) 0.001(14)
C6 0.069(12) 0.047(10) 0.078(14) 0.004(9) 0.055(11) -0.018(9)
C7 0.075(9) 0.052(8) 0.046(8) 0.002(6) 0.033(7) -0.005(7)
C8 0.029(8) 0.071(12) 0.060(11) 0.009(9) 0.028(8) 0.001(8)
C9 0.037(9) 0.091(14) 0.043(10) 0.000(9) 0.006(8) 0.035(9)
C10 0.061(9) 0.090(10) 0.082(10) -0.009(8) 0.040(7) 0.021(7)
C11 0.031(8) 0.057(10) 0.042(9) 0.000(8) 0.015(7) -0.003(7)
C12 0.106(11) 0.096(11) 0.090(11) 0.030(8) 0.031(8) -0.013(8)
C13 0.066(14) 0.089(17) 0.067(15) -0.026(13) 0.015(11) -0.003(12)
C14 0.081(15) 0.068(13) 0.13(2) -0.011(14) 0.085(16) 0.004(12)
C15 0.035(10) 0.115(19) 0.087(17) 0.013(15) 0.035(11) 0.009(11)
C16 0.118(13) 0.124(13) 0.130(13) 0.009(9) 0.059(9) 0.010(9)
C17 0.079(10) 0.091(11) 0.092(11) 0.010(8) 0.027(8) -0.004(8)
C18 0.099(12) 0.121(13) 0.114(12) -0.003(9) 0.048(9) -0.008(9)
C19 0.034(7) 0.036(8) 0.034(8) -0.006(6) 0.016(6) -0.001(6)
C20 0.039(8) 0.035(8) 0.036(8) -0.001(6) 0.008(7) 0.012(7)
C21 0.036(8) 0.045(9) 0.043(9) -0.011(7) 0.009(7) -0.019(7)
C22 0.067(11) 0.047(10) 0.057(11) -0.022(8) 0.037(10) -0.034(9)
C23 0.046(9) 0.063(11) 0.065(12) -0.048(10) 0.021(9) -0.015(9)
C24 0.039(9) 0.042(9) 0.067(12) 0.004(8) 0.023(8) 0.016(7)
C25 0.061(9) 0.022(6) 0.023(7) -0.003(5) 0.020(7) -0.004(6)
C26 0.091(13) 0.034(8) 0.037(9) 0.009(7) 0.042(9) 0.010(8)
C27 0.075(12) 0.041(8) 0.027(8) 0.016(6) 0.033(8) 0.017(8)
C28 0.103(15) 0.025(7) 0.025(8) 0.001(6) 0.031(9) 0.007(8)
C29 0.061(8) 0.054(7) 0.038(7) 0.008(6) 0.033(6) 0.020(6)
C30 0.115(17) 0.034(8) 0.041(10) 0.010(7) 0.046(11) -0.006(9)
C31 0.022(6) 0.038(6) 0.037(7) -0.005(5) -0.001(5) 0.003(5)
C32 0.048(9) 0.024(7) 0.051(10) -0.020(7) -0.003(8) 0.004(7)
C33 0.023(7) 0.046(9) 0.036(8) 0.001(7) 0.002(6) -0.015(6)
C34 0.035(8) 0.035(8) 0.036(8) 0.008(6) 0.002(7) 0.004(6)
C35 0.041(7) 0.058(8) 0.040(7) -0.007(6) 0.008(6) 0.006(6)
C36 0.029(8) 0.094(15) 0.043(10) -0.028(10) -0.007(7) 0.026(9)
C37 0.082(15) 0.063(13) 0.116(19) -0.037(13) 0.067(15) -0.026(11)
C38 0.073(9) 0.064(9) 0.093(10) 0.008(7) 0.050(8) -0.015(7)
C39 0.079(15) 0.048(12) 0.16(2) 0.019(14) 0.072(17) 0.009(11)
C40 0.101(11) 0.098(11) 0.105(11) -0.004(8) 0.057(9) 0.003(8)
C41 0.101(11) 0.083(11) 0.114(11) -0.009(8) 0.062(8) -0.016(8)
C42 0.115(11) 0.092(11) 0.092(11) 0.004(8) 0.052(8) -0.013(8)
C43 0.073(14) 0.086(16) 0.086(16) 0.010(13) 0.054(13) 0.002(12)
C44 0.115(12) 0.117(13) 0.119(12) -0.001(9) 0.069(9) -0.007(9)
C45 0.101(11) 0.095(11) 0.102(11) -0.003(8) 0.053(9) 0.015(8)
C46 0.16(3) 0.17(3) 0.14(3) 0.07(2) 0.12(3) 0.06(2)
C47 0.12(2) 0.064(14) 0.080(17) 0.018(12) 0.021(15) -0.040(15)
C48 0.14(2) 0.084(16) 0.080(17) 0.003(13) 0.073(17) 0.035(16)
C49 0.109(12) 0.126(13) 0.104(12) 0.007(9) 0.074(9) 0.020(9)
C50 0.074(9) 0.083(10) 0.063(9) -0.007(7) 0.031(7) 0.024(8)
C51 0.062(14) 0.16(3) 0.083(18) -0.040(17) 0.033(13) 0.029(16)
C52 0.090(11) 0.117(12) 0.100(11) 0.013(8) 0.051(9) 0.011(8)
C53 0.116(13) 0.148(14) 0.140(14) -0.018(9) 0.072(10) -0.005(9)
C54 0.104(11) 0.092(11) 0.097(11) 0.008(8) 0.064(9) 0.013(8)
N1 0.021(5) 0.043(7) 0.023(6) -0.006(5) 0.002(5) 0.011(5)
N2 0.023(5) 0.035(6) 0.020(5) -0.001(4) 0.009(4) -0.006(5)
N3 0.042(7) 0.035(6) 0.021(6) 0.000(5) 0.012(5) 0.004(5)
N4 0.044(7) 0.090(9) 0.061(8) -0.009(6) 0.029(6) 0.018(6)
N5 0.027(7) 0.131(16) 0.039(8) 0.010(9) 0.015(6) 0.028(9)
N6 0.049(8) 0.086(11) 0.044(8) 0.024(8) 0.032(7) -0.006(8)
N7 0.049(7) 0.116(10) 0.060(8) -0.005(7) 0.031(6) -0.013(7)
N8 0.051(9) 0.113(14) 0.033(8) 0.026(9) 0.020(7) -0.014(9)
N9 0.058(7) 0.082(8) 0.059(8) -0.001(7) 0.028(6) -0.007(6)
N10 0.103(10) 0.132(11) 0.098(10) -0.018(8) 0.043(8) 0.000(8)
N11 0.084(12) 0.076(12) 0.075(12) -0.013(9) 0.059(11) 0.000(10)
N12 0.110(10) 0.104(10) 0.081(9) -0.002(8) 0.046(8) -0.018(8)
N13 0.044(7) 0.029(6) 0.035(7) -0.018(5) 0.013(6) -0.006(5)
N14 0.049(8) 0.029(6) 0.050(8) -0.012(6) 0.022(7) -0.002(6)
N15 0.035(7) 0.034(7) 0.040(7) -0.012(6) -0.002(6) 0.004(5)
N16 0.036(7) 0.061(9) 0.107(13) -0.060(9) 0.042(8) -0.021(7)
N17 0.055(8) 0.033(6) 0.027(6) 0.011(5) 0.026(6) 0.008(6)
N18 0.060(8) 0.028(6) 0.023(6) 0.007(5) 0.019(6) 0.005(6)
N19 0.089(11) 0.049(8) 0.030(7) 0.017(6) 0.042(8) 0.024(8)
N20 0.104(12) 0.036(7) 0.023(7) -0.011(5) 0.034(8) -0.016(8)
N21 0.022(5) 0.036(5) 0.031(6) -0.010(5) -0.003(4) 0.005(4)
N22 0.039(7) 0.042(7) 0.026(7) 0.006(5) -0.011(5) 0.000(6)
N23 0.030(5) 0.043(6) 0.030(6) -0.007(5) -0.002(4) -0.001(5)
N24 0.032(6) 0.061(7) 0.038(6) -0.012(5) -0.002(5) 0.008(5)
N25 0.079(12) 0.042(8) 0.111(15) -0.023(9) 0.062(11) -0.019(8)
N26 0.086(13) 0.043(9) 0.095(14) -0.022(9) 0.048(11) -0.020(9)
N27 0.088(9) 0.081(9) 0.089(9) -0.003(7) 0.043(7) -0.017(7)
N28 0.082(13) 0.054(11) 0.18(2) -0.013(12) 0.083(15) 0.009(10)
N29 0.098(10) 0.082(9) 0.088(9) 0.013(7) 0.037(7) -0.013(8)
N30 0.082(13) 0.115(17) 0.076(13) -0.028(12) 0.035(11) -0.037(12)
N31 0.098(9) 0.075(9) 0.088(9) -0.005(7) 0.051(7) 0.009(7)
N32 0.105(10) 0.093(10) 0.082(9) 0.003(8) 0.043(8) 0.007(8)
N33 0.075(11) 0.046(8) 0.107(14) 0.004(9) 0.076(11) 0.012(8)
N34 0.039(9) 0.083(13) 0.15(2) 0.008(13) 0.045(11) 0.006(9)
N35 0.062(8) 0.083(9) 0.101(10) 0.027(7) 0.039(7) 0.013(7)
N36 0.067(8) 0.112(10) 0.127(11) -0.018(8) 0.054(8) -0.006(7)
N37 0.022(5) 0.024(5) 0.010(4) 0.004(4) 0.012(4) 0.002(4)
N46 0.143(12) 0.123(12) 0.123(11) 0.012(8) 0.067(9) 0.004(9)
N47 0.127(11) 0.105(11) 0.100(10) 0.004(8) 0.041(8) -0.009(8)
N48 0.086(9) 0.141(11) 0.081(9) -0.002(8) 0.046(8) -0.005(8)
N49 0.138(12) 0.163(13) 0.146(13) -0.017(9) 0.076(9) 0.006(9)
N50 0.135(12) 0.154(13) 0.179(13) -0.013(9) 0.092(9) -0.016(9)
N51 0.136(12) 0.176(13) 0.158(13) 0.034(9) 0.091(9) 0.006(9)
N52 0.155(13) 0.151(13) 0.125(12) -0.007(9) 0.063(9) -0.001(9)
N53 0.084(9) 0.104(10) 0.093(10) -0.007(8) 0.032(7) 0.000(8)
Cl1 0.085(3) 0.041(2) 0.072(3) 0.014(2) 0.048(3) 0.009(2)

loop_
_atom_type_symbol
_atom_type_description
_atom_type_scat_dispersion_real
_atom_type_scat_dispersion_imag
_atom_type_scat_source
C C 0.0000 0.0000 'International Tables Vol C Tables 4.2.6.8 and 6.1.1.4'
H H 0.0000 0.0000 'International Tables Vol C Tables 4.2.6.8 and 6.1.1.4'
N N 0.0000 0.0100 'International Tables Vol C Tables 4.2.6.8 and 6.1.1.4'
Cl Cl 0.0550 0.0530 'International Tables Vol C Tables 4.2.6.8 and 6.1.1.4'
O O 0.0020 0.0020 'International Tables Vol C Tables 4.2.6.8 and 6.1.1.4'
Sb Sb -3.3850 0.5810 'International Tables Vol C Tables 4.2.6.8 and 6.1.1.4'
W W -0.4860 2.7770 'International Tables Vol C Tables 4.2.6.8 and 6.1.1.4'
Co Co 0.2160 0.3560 'International Tables Vol C Tables 4.2.6.8 and 6.1.1.4'

loop_
_geom_angle_atom_site_label_1
_geom_angle_atom_site_label_2
_geom_angle_atom_site_label_3
_geom_angle
O54 W1 O7 100.5(3)
O54 W1 O29 97.3(3)
O7 W1 O29 93.0(3)
O54 W1 O16 101.6(3)
O7 W1 O16 90.7(3)
O29 W1 O16 159.8(3)
O54 W1 O69 104.2(3)
O7 W1 O69 154.9(3)
O29 W1 O69 88.3(3)
O16 W1 O69 80.1(3)
O54 W1 O65 171.0(3)
O7 W1 O65 75.5(3)
O29 W1 O65 75.2(3)
O16 W1 O65 86.6(3)
O69 W1 O65 80.7(3)
O61 W2 O18 98.7(3)
O61 W2 O10 98.9(3)
O18 W2 O10 92.6(3)
O61 W2 O42 101.5(3)
O18 W2 O42 159.1(3)
O10 W2 O42 89.8(3)
O61 W2 O51 103.6(3)
O18 W2 O51 88.9(3)
O10 W2 O51 157.0(3)
O42 W2 O51 81.1(3)
O61 W2 O75 171.8(3)
O18 W2 O75 75.4(3)
O10 W2 O75 75.9(3)
O42 W2 O75 85.0(3)
O51 W2 O75 82.2(3)
O36 W3 O88 104.2(4)
O36 W3 O15 96.4(3)
O88 W3 O15 97.3(3)
O36 W3 O28 99.7(3)
O88 W3 O28 96.6(3)
O15 W3 O28 155.6(3)
O36 W3 O20 98.6(3)
O88 W3 O20 157.2(3)
O15 W3 O20 81.5(3)
O28 W3 O20 78.0(3)
O36 W3 O62 170.9(3)
O88 W3 O62 80.4(3)
O15 W3 O62 75.1(3)
O28 W3 O62 87.5(3)
O20 W3 O62 77.2(3)
O47 W4 O23 100.2(3)
O47 W4 O63 97.3(3)
O23 W4 O63 92.2(3)
O47 W4 O27 102.5(3)
O23 W4 O27 91.0(3)
O63 W4 O27 159.1(3)
O47 W4 O56 103.6(3)
O23 W4 O56 155.8(3)
O63 W4 O56 89.1(3)
O27 W4 O56 79.7(3)
O47 W4 O34 171.2(3)
O23 W4 O34 75.9(3)
O63 W4 O34 75.2(3)
O27 W4 O34 85.5(3)
O56 W4 O34 81.0(3)
O100 W5 O48 103.6(4)
O100 W5 O76 103.5(4)
O48 W5 O76 98.3(4)
O100 W5 O89 94.0(3)
O48 W5 O89 89.9(3)
O76 W5 O89 158.2(3)
O100 W5 O82 96.0(4)
O48 W5 O82 158.8(3)
O76 W5 O82 84.7(3)
O89 W5 O82 80.5(3)
O100 W5 O85 160.9(3)
O48 W5 O85 87.8(3)
O76 W5 O85 89.6(3)
O89 W5 O85 70.5(3)
O82 W5 O85 71.1(3)
O31 W6 O30 102.6(4)
O31 W6 O12 101.6(4)
O30 W6 O12 99.6(3)
O31 W6 O17 94.6(3)
O30 W6 O17 159.8(3)
O12 W6 O17 87.0(3)
O31 W6 O13 100.3(3)
O30 W6 O13 85.9(3)
O12 W6 O13 155.5(3)
O17 W6 O13 80.7(3)
O31 W6 O39 168.2(3)
O30 W6 O39 89.0(3)
O12 W6 O39 74.6(3)
O17 W6 O39 74.2(3)
O13 W6 O39 81.7(3)
O35 W7 O45 103.1(4)
O35 W7 O6 96.8(4)
O45 W7 O6 96.3(4)
O35 W7 O14 99.1(3)
O45 W7 O14 96.9(3)
O6 W7 O14 156.5(3)
O35 W7 O50 99.6(4)
O45 W7 O50 157.2(3)
O6 W7 O50 82.5(3)
O14 W7 O50 77.8(3)
O35 W7 O81 171.1(3)
O45 W7 O81 80.0(3)
O6 W7 O81 74.5(3)
O14 W7 O81 88.7(3)
O50 W7 O81 77.7(3)
O84 W8 O82 103.6(4)
O84 W8 O96 101.4(4)
O82 W8 O96 100.2(3)
O84 W8 O11 97.4(4)
O82 W8 O11 88.9(3)
O96 W8 O11 156.5(3)
O84 W8 O21 98.2(4)
O82 W8 O21 156.6(3)
O96 W8 O21 83.4(3)
O11 W8 O21 80.1(3)
O84 W8 O85 172.3(3)
O82 W8 O85 75.3(3)
O96 W8 O85 86.3(3)
O11 W8 O85 75.0(3)
O21 W8 O85 82.0(3)
O64 W9 O32 102.8(4)
O64 W9 O78 103.1(4)
O32 W9 O78 90.7(3)
O64 W9 O33 96.0(4)
O32 W9 O33 160.7(3)
O78 W9 O33 89.4(3)
O64 W9 O7 97.9(3)
O32 W9 O7 87.8(3)
O78 W9 O7 158.8(3)
O33 W9 O7 85.1(3)
O64 W9 O65 165.4(3)
O32 W9 O65 87.5(3)
O78 W9 O65 86.9(3)
O33 W9 O65 73.2(3)
O7 W9 O65 71.9(3)
O40 W10 O43 104.0(4)
O40 W10 O72 103.5(4)
O43 W10 O72 98.9(3)
O40 W10 O9 93.9(3)
O43 W10 O9 90.7(3)
O72 W10 O9 157.3(3)
O40 W10 O12 92.5(3)
O43 W10 O12 161.2(3)
O72 W10 O12 85.8(3)
O9 W10 O12 79.0(3)
O40 W10 O39 159.6(3)
O43 W10 O39 89.9(3)
O72 W10 O39 88.8(3)
O9 W10 O39 70.6(3)
O12 W10 O39 72.0(3)
O44 W11 O59 103.2(4)
O44 W11 O13 101.9(4)
O59 W11 O13 89.9(3)
O44 W11 O24 96.5(4)
O59 W11 O24 91.4(3)
O13 W11 O24 160.8(3)
O44 W11 O23 97.2(3)
O59 W11 O23 159.6(3)
O13 W11 O23 87.1(3)
O24 W11 O23 85.1(3)
O44 W11 O34 165.7(3)
O59 W11 O34 87.2(3)
O13 W11 O34 87.8(3)
O24 W11 O34 73.1(3)
O23 W11 O34 72.6(3)
O2 W12 O66 102.1(4)
O2 W12 O25 101.6(4)
O66 W12 O25 99.3(3)
O2 W12 O41 97.3(4)
O66 W12 O41 90.5(3)
O25 W12 O41 156.3(3)
O2 W12 O32 101.8(4)
O66 W12 O32 154.9(3)
O25 W12 O32 83.0(3)
O41 W12 O32 79.2(3)
O2 W12 O3 170.6(3)
O66 W12 O3 73.8(3)
O25 W12 O3 87.6(3)
O41 W12 O3 74.4(3)
O32 W12 O3 81.3(3)
O95 W13 O26 103.2(4)
O95 W13 O8 99.9(4)
O26 W13 O8 96.3(4)
O95 W13 O6 98.4(4)
O26 W13 O6 94.3(4)
O8 W13 O6 156.1(3)
O95 W13 O37 94.7(4)
O26 W13 O37 161.7(3)
O8 W13 O37 84.6(3)
O6 W13 O37 78.8(3)
O95 W13 O81 172.4(3)
O26 W13 O81 81.0(3)
O8 W13 O81 85.8(3)
O6 W13 O81 74.8(3)
O37 W13 O81 80.8(3)
O98 W14 O89 100.9(4)
O98 W14 O11 99.2(4)
O89 W14 O11 90.0(3)
O98 W14 O49 100.1(4)
O89 W14 O49 94.2(3)
O11 W14 O49 159.2(3)
O98 W14 O52 100.6(4)
O89 W14 O52 158.2(3)
O11 W14 O52 83.0(3)
O49 W14 O52 85.7(3)
O98 W14 O85 173.5(4)
O89 W14 O85 74.5(3)
O11 W14 O85 76.4(3)
O49 W14 O85 85.0(3)
O52 W14 O85 83.7(3)
O19 W15 O37 103.0(4)
O19 W15 O50 104.2(4)
O37 W15 O50 91.9(3)
O19 W15 O24 96.4(4)
O37 W15 O24 88.8(3)
O50 W15 O24 158.7(3)
O19 W15 O63 98.3(3)
O37 W15 O63 158.2(3)
O50 W15 O63 87.8(3)
O24 W15 O63 83.8(3)
O19 W15 O34 165.4(4)
O37 W15 O34 85.9(3)
O50 W15 O34 86.9(3)
O24 W15 O34 71.9(3)
O63 W15 O34 72.3(3)
O94 W16 O1 103.6(4)
O94 W16 O5 103.3(4)
O1 W16 O5 98.2(3)
O94 W16 O67 94.4(4)
O1 W16 O67 90.1(3)
O5 W16 O67 158.0(4)
O94 W16 O66 93.9(4)
O1 W16 O66 161.3(3)
O5 W16 O66 83.7(3)
O67 W16 O66 82.1(3)
O94 W16 O3 161.0(4)
O1 W16 O3 89.9(3)
O5 W16 O3 87.6(3)
O67 W16 O3 72.0(3)
O66 W16 O3 71.6(3)
O55 W17 O9 101.1(4)
O55 W17 O17 98.4(3)
O9 W17 O17 90.1(3)
O55 W17 O8 100.8(3)
O9 W17 O8 94.9(3)
O17 W17 O8 158.8(3)
O55 W17 O59 100.8(3)
O9 W17 O59 157.8(3)
O17 W17 O59 82.8(3)
O8 W17 O59 84.9(3)
O55 W17 O39 173.3(3)
O9 W17 O39 73.9(3)
O17 W17 O39 77.4(3)
O8 W17 O39 84.2(3)
O59 W17 O39 84.0(3)
O60 W18 O79 102.9(4)
O60 W18 O20 102.1(3)
O79 W18 O20 92.0(3)
O60 W18 O33 95.7(3)
O79 W18 O33 89.6(3)
O20 W18 O33 161.2(3)
O60 W18 O29 97.2(3)
O79 W18 O29 159.5(3)
O20 W18 O29 87.7(3)
O33 W18 O29 84.3(3)
O60 W18 O65 165.1(3)
O79 W18 O65 87.1(3)
O20 W18 O65 88.3(3)
O33 W18 O65 73.1(3)
O29 W18 O65 72.3(3)
O4 W19 O46 104.2(4)
O4 W19 O22 95.6(4)
O46 W19 O22 96.0(3)
O4 W19 O70 99.5(4)
O46 W19 O70 97.9(3)
O22 W19 O70 156.2(3)
O4 W19 O57 97.8(4)
O46 W19 O57 157.9(3)
O22 W19 O57 82.6(3)
O70 W19 O57 77.2(3)
O4 W19 O86 170.9(3)
O46 W19 O86 79.9(3)
O22 W19 O86 75.8(3)
O70 W19 O86 87.8(3)
O57 W19 O86 78.4(3)
O90 W20 O71 103.5(4)
O90 W20 O57 101.6(4)
O71 W20 O57 92.9(3)
O90 W20 O91 96.6(4)
O71 W20 O91 90.3(3)
O57 W20 O91 160.2(3)
O90 W20 O18 96.5(4)
O71 W20 O18 159.7(3)
O57 W20 O18 86.3(3)
O91 W20 O18 84.0(3)
O90 W20 O75 164.8(4)
O71 W20 O75 87.7(3)
O57 W20 O75 87.8(3)
O91 W20 O75 72.8(3)
O18 W20 O75 72.0(3)
O68 W21 O99 102.5(4)
O68 W21 O77 99.1(4)
O99 W21 O77 96.2(4)
O68 W21 O15 98.1(3)
O99 W21 O15 94.3(3)
O77 W21 O15 157.3(3)
O68 W21 O79 95.0(3)
O99 W21 O79 162.3(3)
O77 W21 O79 83.6(3)
O15 W21 O79 80.3(3)
O68 W21 O62 173.1(3)
O99 W21 O62 81.8(3)
O77 W21 O62 85.7(3)
O15 W21 O62 76.0(3)
O79 W21 O62 80.5(3)
O87 W22 O21 102.1(4)
O87 W22 O52 102.9(4)
O21 W22 O52 89.4(3)
O87 W22 O91 97.5(4)
O21 W22 O91 160.2(3)
O52 W22 O91 88.8(3)
O87 W22 O10 98.0(4)
O21 W22 O10 88.9(3)
O52 W22 O10 158.9(3)
O91 W22 O10 85.8(3)
O87 W22 O75 167.3(3)
O21 W22 O75 87.3(3)
O52 W22 O75 85.5(3)
O91 W22 O75 73.0(3)
O10 W22 O75 73.4(3)
O73 W23 O92 101.6(4)
O73 W23 O49 100.8(4)
O92 W23 O49 97.4(4)
O73 W23 O22 97.3(4)
O92 W23 O22 93.3(4)
O49 W23 O22 156.7(3)
O73 W23 O71 95.2(3)
O92 W23 O71 162.6(3)
O49 W23 O71 83.6(3)
O22 W23 O71 80.2(3)
O73 W23 O86 171.7(4)
O92 W23 O86 81.7(3)
O49 W23 O86 86.2(3)
O22 W23 O86 74.9(3)
O71 W23 O86 81.0(3)
O97 W24 O67 100.7(4)
O97 W24 O41 99.3(4)
O67 W24 O41 91.4(4)
O97 W24 O77 99.5(4)
O67 W24 O77 94.7(4)
O41 W24 O77 158.7(3)
O97 W24 O78 100.1(4)
O67 W24 O78 159.1(3)
O41 W24 O78 82.6(3)
O77 W24 O78 84.4(3)
O97 W24 O3 173.1(4)
O67 W24 O3 73.7(3)
O41 W24 O3 77.1(3)
O77 W24 O3 85.1(3)
O78 W24 O3 85.4(3)
O69 Sb1 O28 92.1(3)
O69 Sb1 O80 88.8(3)
O28 Sb1 O80 77.3(3)
O34 Sb2 O81 93.8(3)
O34 Sb2 O39 90.1(3)
O81 Sb2 O39 97.1(3)
O62 Sb3 O65 93.4(3)
O62 Sb3 O3 96.5(3)
O65 Sb3 O3 91.3(3)
O86 Sb4 O75 94.1(3)
O86 Sb4 O85 97.5(3)
O75 Sb4 O85 90.7(3)
O51 Sb5 O70 91.9(3)
O51 Sb5 O80 87.3(3)
O70 Sb5 O80 78.0(3)
O51 Sb5 O57 87.0(3)
O70 Sb5 O57 65.8(3)
O80 Sb5 O57 143.1(3)
O16 Sb6 O53 94.4(3)
O16 Sb6 O76 85.5(3)
O53 Sb6 O76 82.6(3)
O16 Sb6 O25 82.9(3)
O53 Sb6 O25 81.4(3)
O76 Sb6 O25 159.4(3)
O42 Sb7 O38 94.0(3)
O42 Sb7 O72 84.7(3)
O38 Sb7 O72 82.8(3)
O42 Sb7 O96 82.5(3)
O38 Sb7 O96 81.9(3)
O72 Sb7 O96 159.3(3)
O56 Sb8 O14 93.4(3)
O56 Sb8 O80 88.5(3)
O14 Sb8 O80 77.0(3)
O56 Sb8 O50 86.5(3)
O14 Sb8 O50 66.6(3)
O80 Sb8 O50 142.9(3)
O27 Sb9 O83 95.4(3)
O27 Sb9 O5 85.9(3)
O83 Sb9 O5 84.7(3)
O27 Sb9 O30 81.3(3)
O83 Sb9 O30 79.8(3)
O5 Sb9 O30 158.8(3)
O83 Co1 O53 88.4(3)
O83 Co1 O38 85.6(3)
O53 Co1 O38 85.7(3)
O83 Co1 O93 88.9(3)
O53 Co1 O93 93.0(3)
O38 Co1 O93 174.4(3)
O83 Co1 O58 176.5(3)
O53 Co1 O58 88.6(3)
O38 Co1 O58 92.5(3)
O93 Co1 O58 93.0(3)
O83 Co1 O74 99.0(3)
O53 Co1 O74 172.6(3)
O38 Co1 O74 94.0(3)
O93 Co1 O74 88.0(4)
O58 Co1 O74 84.1(3)
O43 Co2 O61 87.8(3)
O43 Co2 O26 93.2(3)
O61 Co2 O26 171.3(3)
O43 Co2 O45 165.5(3)
O61 Co2 O45 85.7(3)
O26 Co2 O45 91.3(3)
O43 Co2 O81 90.6(3)
O61 Co2 O81 93.8(3)
O26 Co2 O81 77.6(3)
O45 Co2 O81 76.9(3)
O43 Co2 N1 92.5(4)
O61 Co2 N1 88.8(4)
O26 Co2 N1 99.8(4)
O45 Co2 N1 100.3(4)
O81 Co2 N1 176.0(4)
O1 Co3 O47 87.4(3)
O1 Co3 O99 93.4(3)
O47 Co3 O99 171.1(3)
O1 Co3 O88 165.7(3)
O47 Co3 O88 85.8(3)
O99 Co3 O88 91.4(3)
O1 Co3 N2 95.2(4)
O47 Co3 N2 91.2(3)
O99 Co3 N2 97.6(3)
O88 Co3 N2 97.5(4)
O1 Co3 O62 91.2(3)
O47 Co3 O62 93.2(3)
O99 Co3 O62 77.9(3)
O88 Co3 O62 76.7(3)
N2 Co3 O62 172.4(3)
O48 Co4 O54 89.7(3)
O48 Co4 O92 92.6(3)
O54 Co4 O92 171.7(3)
O48 Co4 O46 164.6(3)
O54 Co4 O46 85.2(3)
O92 Co4 O46 90.6(3)
O48 Co4 N3 93.1(4)
O54 Co4 N3 91.7(4)
O92 Co4 N3 96.1(4)
O46 Co4 N3 101.5(4)
O48 Co4 O86 89.6(3)
O54 Co4 O86 94.2(3)
O92 Co4 O86 77.9(3)
O46 Co4 O86 76.3(3)
N3 Co4 O86 173.5(4)
W16 O1 Co3 151.5(5)
Sb3 O3 W16 111.3(3)
Sb3 O3 W24 134.5(4)
W16 O3 W24 95.6(3)
Sb3 O3 W12 121.3(4)
W16 O3 W12 95.6(3)
W24 O3 W12 90.1(2)
W16 O5 Sb9 154.8(5)
W7 O6 W13 118.0(4)
W1 O7 W9 119.0(4)
W17 O8 W13 166.6(5)
W17 O9 W10 119.4(4)
W2 O10 W22 117.7(4)
W14 O11 W8 117.5(4)
W6 O12 W10 116.9(4)
W11 O13 W6 145.0(4)
W7 O14 Sb8 115.7(4)
W3 O15 W21 116.9(4)
W1 O16 Sb6 129.3(4)
W17 O17 W6 117.7(4)
W2 O18 W20 118.5(4)
W18 O20 W3 141.6(4)
W22 O21 W8 145.4(4)
W19 O22 W23 116.9(4)
W4 O23 W11 117.9(4)
W11 O24 W15 120.6(4)
W12 O25 Sb6 120.7(4)
W13 O26 Co2 110.3(4)
W4 O27 Sb9 128.0(4)
W3 O28 Sb1 116.8(4)
W1 O29 W18 118.1(4)
W6 O30 Sb9 118.5(4)
W9 O32 W12 146.0(4)
W9 O33 W18 119.1(4)
Sb2 O34 W4 111.2(3)
Sb2 O34 W11 130.9(4)
W4 O34 W11 93.5(3)
Sb2 O34 W15 124.5(4)
W4 O34 W15 93.8(3)
W11 O34 W15 93.7(3)
W15 O37 W13 143.4(4)
Sb7 O38 Co1 134.9(4)
Sb2 O39 W10 109.4(3)
Sb2 O39 W17 135.1(4)
W10 O39 W17 96.0(3)
Sb2 O39 W6 121.4(3)
W10 O39 W6 95.9(3)
W17 O39 W6 90.7(3)
W24 O41 W12 118.3(4)
W2 O42 Sb7 133.2(4)
W10 O43 Co2 152.5(4)
W7 O45 Co2 110.5(4)
W19 O46 Co4 111.7(4)
W4 O47 Co3 168.6(5)
W5 O48 Co4 154.2(5)
W23 O49 W14 165.7(4)
W15 O50 W7 141.6(4)
W15 O50 Sb8 121.7(3)
W7 O50 Sb8 92.9(3)
W2 O51 Sb5 127.3(4)
W22 O52 W14 142.3(4)
Sb6 O53 Co1 138.2(4)
W1 O54 Co4 171.1(5)
W4 O56 Sb8 126.6(4)
W20 O57 W19 139.7(4)
W20 O57 Sb5 122.9(4)
W19 O57 Sb5 91.7(3)
W11 O59 W17 141.8(4)
W2 O61 Co2 170.1(5)
Sb3 O62 Co3 112.7(3)
Sb3 O62 W21 136.8(4)
Co3 O62 W21 90.5(3)
Sb3 O62 W3 122.6(4)
Co3 O62 W3 91.0(3)
W21 O62 W3 91.2(3)
W4 O63 W15 118.7(4)
Sb3 O65 W1 111.7(3)
Sb3 O65 W18 124.2(3)
W1 O65 W18 94.4(3)
Sb3 O65 W9 130.4(3)
W1 O65 W9 93.5(3)
W18 O65 W9 93.9(3)
W12 O66 W16 118.9(4)
W24 O67 W16 118.7(4)
W1 O69 Sb1 127.4(4)
W19 O70 Sb5 117.5(4)
W20 O71 W23 142.4(4)
W10 O72 Sb7 156.9(5)
Sb4 O75 W2 112.1(3)
Sb4 O75 W22 130.9(3)
W2 O75 W22 92.9(3)
Sb4 O75 W20 124.1(3)
W2 O75 W20 94.1(3)
W22 O75 W20 93.5(3)
W5 O76 Sb6 159.5(5)
W21 O77 W24 165.5(5)
W9 O78 W24 139.6(4)
W18 O79 W21 142.4(4)
Sb5 O80 Sb8 116.8(3)
Sb5 O80 Sb1 116.1(4)
Sb8 O80 Sb1 117.0(3)
Sb2 O81 Co2 113.2(3)
Sb2 O81 W13 135.1(4)
Co2 O81 W13 91.2(3)
Sb2 O81 W7 122.1(3)
Co2 O81 W7 92.4(3)
W13 O81 W7 92.1(2)
W8 O82 W5 118.0(4)
Sb9 O83 Co1 139.6(4)
Sb4 O85 W5 110.5(3)
Sb4 O85 W14 134.3(4)
W5 O85 W14 95.8(3)
Sb4 O85 W8 121.5(3)
W5 O85 W8 95.3(3)
W14 O85 W8 91.1(3)
Sb4 O86 Co4 112.7(4)
Sb4 O86 W23 135.4(4)
Co4 O86 W23 90.5(3)
Sb4 O86 W19 123.0(4)
Co4 O86 W19 92.0(3)
W23 O86 W19 91.8(3)
W3 O88 Co3 111.5(4)
W14 O89 W5 119.1(4)
W20 O91 W22 120.1(4)
W23 O92 Co4 109.8(4)
W8 O96 Sb7 119.6(4)
W21 O99 Co3 109.9(4)
N1 C1 N5 112.5(13)
N1 C1 H1A 109.1
N5 C1 H1A 109.1
N1 C1 H1B 109.1
N5 C1 H1B 109.1
H1A C1 H1B 107.8
N3 C2 N7 112.3(15)
N3 C2 H2A 109.1
N7 C2 H2A 109.1
N3 C2 H2B 109.1
N7 C2 H2B 109.1
H2A C2 H2B 107.9
N2 C3 N6 109.7(13)
N2 C3 H3A 109.7
N6 C3 H3A 109.7
N2 C3 H3B 109.7
N6 C3 H3B 109.7
H3A C3 H3B 108.2
N3 C4 N10 113(2)
N3 C4 H4A 109.1
N10 C4 H4A 109.1
N3 C4 H4B 109.1
N10 C4 H4B 109.1
H4A C4 H4B 107.8
N6 C5 N11 109.9(16)
N6 C5 H5A 109.7
N11 C5 H5A 109.7
N6 C5 H5B 109.7
N11 C5 H5B 109.7
H5A C5 H5B 108.2
N6 C6 N8 113.5(13)
N6 C6 H6A 108.9
N8 C6 H6A 108.9
N6 C6 H6B 108.9
N8 C6 H6B 108.9
H6A C6 H6B 107.7
N2 C7 N11 110.9(13)
N2 C7 H7A 109.5
N11 C7 H7A 109.5
N2 C7 H7B 109.5
N11 C7 H7B 109.5
H7A C7 H7B 108.0
N9 C8 N1 114.7(14)
N9 C8 H8A 108.6
N1 C8 H8A 108.6
N9 C8 H8B 108.6
N1 C8 H8B 108.6
H8A C8 H8B 107.6
N4 C9 N1 114.3(16)
N4 C9 H9A 108.7
N1 C9 H9A 108.7
N4 C9 H9B 108.7
N1 C9 H9B 108.7
H9A C9 H9B 107.6
N5 C10 N4 109.3(15)
N5 C10 H10A 109.8
N4 C10 H10A 109.8
N5 C10 H10B 109.8
N4 C10 H10B 109.8
H10A C10 H10B 108.3
N2 C11 N8 113.4(12)
N2 C11 H11A 108.9
N8 C11 H11A 108.9
N2 C11 H11B 108.9
N8 C11 H11B 108.9
H11A C11 H11B 107.7
N3 C12 N12 112.2(18)
N3 C12 H12A 109.2
N12 C12 H12A 109.2
N3 C12 H12B 109.2
N12 C12 H12B 109.2
H12A C12 H12B 107.9
N4 C13 N9 114.6(16)
N4 C13 H13A 108.6
N9 C13 H13A 108.6
N4 C13 H13B 108.6
N9 C13 H13B 108.6
H13A C13 H13B 107.6
N11 C14 N8 114.8(15)
N11 C14 H14A 108.6
N8 C14 H14A 108.6
N11 C14 H14B 108.6
N8 C14 H14B 108.6
H14A C14 H14B 107.5
N5 C15 N9 110.1(18)
N5 C15 H15A 109.6
N9 C15 H15A 109.6
N5 C15 H15B 109.6
N9 C15 H15B 109.6
H15A C15 H15B 108.1
N12 C16 N7 108(2)
N12 C16 H16A 110.2
N7 C16 H16A 110.2
N12 C16 H16B 110.2
N7 C16 H16B 110.2
H16A C16 H16B 108.5
N12 C17 N10 133(3)
N12 C17 H17A 103.8
N10 C17 H17A 103.9
N12 C17 H17B 103.9
N10 C17 H17B 103.9
H17A C17 H17B 105.4
N10 C18 N7 120(2)
N10 C18 H18A 107.3
N7 C18 H18A 107.3
N10 C18 H18B 107.3
N7 C18 H18B 107.3
H18A C18 H18B 106.9
N13 C19 N15 111.5(11)
N13 C19 H19A 109.3
N15 C19 H19A 109.3
N13 C19 H19B 109.3
N15 C19 H19B 109.3
H19A C19 H19B 108.0
N15 C20 N16 111.1(12)
N15 C20 H20A 109.4
N16 C20 H20A 109.4
N15 C20 H20B 109.4
N16 C20 H20B 109.4
H20A C20 H20B 108.0
N13 C21 N14 111.1(12)
N13 C21 H21A 109.4
N14 C21 H21A 109.4
N13 C21 H21B 109.4
N14 C21 H21B 109.4
H21A C21 H21B 108.0
N13 C22 N16 109.1(12)
N13 C22 H22A 109.9
N16 C22 H22A 109.9
N13 C22 H22B 109.9
N16 C22 H22B 109.9
H22A C22 H22B 108.3
N16 C23 N14 110.6(13)
N16 C23 H23A 109.5
N14 C23 H23A 109.5
N16 C23 H23B 109.5
N14 C23 H23B 109.5
H23A C23 H23B 108.1
N15 C24 N14 108.0(13)
N15 C24 H24A 110.1
N14 C24 H24A 110.1
N15 C24 H24B 110.1
N14 C24 H24B 110.1
H24A C24 H24B 108.4
N17 C25 N18 108.8(10)
N17 C25 H25A 109.9
N18 C25 H25A 109.9
N17 C25 H25B 109.9
N18 C25 H25B 109.9
H25A C25 H25B 108.3
N17 C26 N20 113.8(13)
N17 C26 H26A 108.8
N20 C26 H26A 108.8
N17 C26 H26B 108.8
N20 C26 H26B 108.8
H26A C26 H26B 107.7
N19 C27 N17 109.2(13)
N19 C27 H27A 109.8
N17 C27 H27A 109.8
N19 C27 H27B 109.8
N17 C27 H27B 109.8
H27A C27 H27B 108.3
N19 C28 N20 114.0(12)
N19 C28 H28A 108.8
N20 C28 H28A 108.8
N19 C28 H28B 108.8
N20 C28 H28B 108.8
H28A C28 H28B 107.7
N19 C29 N18 109.1(12)
N19 C29 H29A 109.9
N18 C29 H29A 109.9
N19 C29 H29B 109.9
N18 C29 H29B 109.9
H29A C29 H29B 108.3
N20 C30 N18 108.7(13)
N20 C30 H30A 109.9
N18 C30 H30A 109.9
N20 C30 H30B 109.9
N18 C30 H30B 109.9
H30A C30 H30B 108.3
N23 C31 N22 109.1(12)
N23 C31 H31A 109.9
N22 C31 H31A 109.9
N23 C31 H31B 109.9
N22 C31 H31B 109.9
H31A C31 H31B 108.3
N24 C32 N23 114.5(12)
N24 C32 H32A 108.6
N23 C32 H32A 108.6
N24 C32 H32B 108.6
N23 C32 H32B 108.6
H32A C32 H32B 107.6
N22 C33 N21 109.1(11)
N22 C33 H33A 109.9
N21 C33 H33A 109.9
N22 C33 H33B 109.9
N21 C33 H33B 109.9
H33A C33 H33B 108.3
N23 C34 N21 111.0(12)
N23 C34 H34A 109.4
N21 C34 H34A 109.4
N23 C34 H34B 109.4
N21 C34 H34B 109.4
H34A C34 H34B 108.0
N24 C35 N22 111.3(14)
N24 C35 H35A 109.4
N22 C35 H35A 109.4
N24 C35 H35B 109.4
N22 C35 H35B 109.4
H35A C35 H35B 108.0
N24 C36 N21 109.1(12)
N24 C36 H36A 109.9
N21 C36 H36A 109.9
N24 C36 H36B 109.9
N21 C36 H36B 109.9
H36A C36 H36B 108.3
N26 C37 N25 112.5(16)
N26 C37 H37A 109.1
N25 C37 H37A 109.1
N26 C37 H37B 109.1
N25 C37 H37B 109.1
H37A C37 H37B 107.8
N27 C38 N28 112.6(16)
N27 C38 H38A 109.1
N28 C38 H38A 109.1
N27 C38 H38B 109.1
N28 C38 H38B 109.1
H38A C38 H38B 107.8
N25 C39 N27 107.5(16)
N25 C39 H39A 110.2
N27 C39 H39A 110.2
N25 C39 H39B 110.2
N27 C39 H39B 110.2
H39A C39 H39B 108.5
N25 C40 N28 104.9(19)
N25 C40 H40A 110.8
N28 C40 H40A 110.8
N25 C40 H40B 110.8
N28 C40 H40B 110.8
H40A C40 H40B 108.8
N26 C41 N28 114.7(18)
N26 C41 H41A 108.6
N28 C41 H41A 108.6
N26 C41 H41B 108.6
N28 C41 H41B 108.6
H41A C41 H41B 107.6
N26 C42 N27 108.5(18)
N26 C42 H42A 110.0
N27 C42 H42A 110.0
N26 C42 H42B 110.0
N27 C42 H42B 110.0
H42A C42 H42B 108.4
N29 C43 N30 111.0(17)
N29 C43 H43A 109.4
N30 C43 H43A 109.4
N29 C43 H43B 109.4
N30 C43 H43B 109.4
H43A C43 H43B 108.0
N31 C44 N30 110(2)
N31 C44 H44A 109.7
N30 C44 H44A 109.7
N31 C44 H44B 109.7
N30 C44 H44B 109.7
H44A C44 H44B 108.2
N32 C45 N30 109.9(19)
N32 C45 H45A 109.7
N30 C45 H45A 109.7
N32 C45 H45B 109.7
N30 C45 H45B 109.7
H45A C45 H45B 108.2
N29 C46 N31 105(2)
N29 C46 H46A 110.8
N31 C46 H46A 110.8
N29 C46 H46B 110.8
N31 C46 H46B 110.8
H46A C46 H46B 108.9
N32 C47 N29 111.5(18)
N32 C47 H47A 109.3
N29 C47 H47A 109.3
N32 C47 H47B 109.3
N29 C47 H47B 109.3
H47A C47 H47B 108.0
N31 C48 N32 114.7(18)
N31 C48 H48A 108.6
N32 C48 H48A 108.6
N31 C48 H48B 108.6
N32 C48 H48B 108.6
H48A C48 H48B 107.6
N36 C49 N34 114(2)
N36 C49 H49A 108.7
N34 C49 H49A 108.7
N36 C49 H49B 108.7
N34 C49 H49B 108.7
H49A C49 H49B 107.6
N35 C50 N34 112.6(18)
N35 C50 H50A 109.1
N34 C50 H50A 109.1
N35 C50 H50B 109.1
N34 C50 H50B 109.1
H50A C50 H50B 107.8
N33 C51 N34 111.3(18)
N33 C51 H51A 109.4
N34 C51 H51A 109.4
N33 C51 H51B 109.4
N34 C51 H51B 109.4
H51A C51 H51B 108.0
N33 C52 N35 105.8(17)
N33 C52 H52A 110.6
N35 C52 H52A 110.6
N33 C52 H52B 110.6
N35 C52 H52B 110.6
H52A C52 H52B 108.7
N33 C53 N36 120(2)
N33 C53 H53A 107.4
N36 C53 H53A 107.4
N33 C53 H53B 107.4
N36 C53 H53B 107.4
H53A C53 H53B 107.0
N35 C54 N36 123(2)
N40 C55 N39 108(3)
N38 C56 N41 128(4)
N38 C57 N39 101(2)
N40 C58 N41 118(4)
N41 C59 N39 106(3)
N42 C60 N44 98(4)
N43 C61 N42 108(3)
N42 C62 N45 92(3)
N45 C63 N43 91(3)
N43 C64 N44 97(4)
N44 C65 N45 113(4)
N40 C66 N38 128(5)
C1 N1 C9 111.5(12)
C1 N1 C8 103.6(13)
C9 N1 C8 103.5(13)
C1 N1 Co2 112.6(9)
C9 N1 Co2 113.9(10)
C8 N1 Co2 110.9(8)
C11 N2 C3 109.1(11)
C11 N2 C7 108.6(12)
C3 N2 C7 107.1(12)
C11 N2 Co3 114.6(8)
C3 N2 Co3 108.5(8)
C7 N2 Co3 108.6(9)
C4 N3 C12 106(2)
C4 N3 C2 107.0(17)
C12 N3 C2 113.1(16)
C4 N3 Co4 103.9(13)
C12 N3 Co4 109.5(12)
C2 N3 Co4 116.1(10)
C13 N4 C9 106.7(16)
C13 N4 C10 108.1(17)
C9 N4 C10 105.8(15)
C15 N5 C10 115.3(17)
C15 N5 C1 107.8(14)
C10 N5 C1 105.1(15)
C5 N6 C6 111.0(16)
C5 N6 C3 110.0(14)
C6 N6 C3 109.0(14)
C18 N7 C2 107(2)
C18 N7 C16 110(2)
C2 N7 C16 103.8(18)
C6 N8 C11 108.2(14)
C6 N8 C14 106.9(15)
C11 N8 C14 102.2(15)
C8 N9 C15 110.8(16)
C8 N9 C13 103.8(16)
C15 N9 C13 111.7(17)
C17 N10 C18 100(2)
C17 N10 C4 97(2)
C18 N10 C4 109(2)
C14 N11 C5 112.2(17)
C14 N11 C7 104.5(17)
C5 N11 C7 108.0(14)
C17 N12 C16 116(2)
C17 N12 C12 101(2)
C16 N12 C12 92(2)
C19 N13 C21 111.2(12)
C19 N13 C22 110.9(12)
C21 N13 C22 107.0(12)
C23 N14 C21 106.1(12)
C23 N14 C24 110.8(13)
C21 N14 C24 108.5(12)
C20 N15 C24 111.9(13)
C20 N15 C19 107.8(12)
C24 N15 C19 110.3(11)
C23 N16 C20 111.4(14)
C23 N16 C22 104.9(14)
C20 N16 C22 107.6(11)
C26 N17 C25 110.7(11)
C26 N17 C27 105.6(12)
C25 N17 C27 110.5(11)
C25 N18 C30 111.4(11)
C25 N18 C29 110.0(12)
C30 N18 C29 107.0(12)
C28 N19 C29 109.2(14)
C28 N19 C27 108.9(12)
C29 N19 C27 109.9(12)
C28 N20 C30 108.7(14)
C28 N20 C26 106.8(13)
C30 N20 C26 108.1(12)
C34 N21 C33 108.2(11)
C34 N21 C36 109.5(12)
C33 N21 C36 107.9(13)
C33 N22 C31 108.5(12)
C33 N22 C35 108.7(13)
C31 N22 C35 112.0(12)
C34 N23 C31 107.5(11)
C34 N23 C32 109.1(12)
C31 N23 C32 108.7(12)
C35 N24 C32 112.0(13)
C35 N24 C36 107.9(14)
C32 N24 C36 105.7(15)
C37 N25 C39 116(2)
C37 N25 C40 108.9(17)
C39 N25 C40 110.2(17)
C37 N26 C41 100.8(19)
C37 N26 C42 115.4(17)
C41 N26 C42 109.7(18)
C38 N27 C39 105.5(18)
C38 N27 C42 113.2(19)
C39 N27 C42 108.5(18)
C38 N28 C40 107.8(16)
C38 N28 C41 106.3(19)
C40 N28 C41 105.5(17)
C43 N29 C46 113(2)
C43 N29 C47 108.2(18)
C46 N29 C47 108(2)
C43 N30 C45 108.2(18)
C43 N30 C44 104.2(18)
C45 N30 C44 109.6(19)
C48 N31 C44 112(2)
C48 N31 C46 100(2)
C44 N31 C46 115(2)
C47 N32 C45 112(2)
C47 N32 C48 107.6(19)
C45 N32 C48 110(2)
C51 N33 C53 120(2)
C51 N33 C52 101.8(19)
C53 N33 C52 100.7(19)
C50 N34 C49 110.6(18)
C50 N34 C51 105(2)
C49 N34 C51 104.9(17)
C54 N35 C50 114(2)
C54 N35 C52 104(2)
C50 N35 C52 106.3(19)
C49 N36 C54 113(2)
C49 N36 C53 103(2)
C54 N36 C53 91(2)
C56 N38 C57 101(3)
C56 N38 C66 93(3)
C57 N38 C66 101(3)
C55 N39 C57 100(3)
C55 N39 C59 115(3)
C57 N39 C59 115(3)
C58 N40 C55 129(4)
C58 N40 C66 81(4)
C55 N40 C66 78(3)
C56 N41 C59 109(2)
C56 N41 C58 101(2)
C59 N41 C58 113(3)
C62 N42 C60 102(3)
C62 N42 C61 104(3)
C60 N42 C61 127(3)
C61 N43 C63 120(3)
C61 N43 C64 112(3)
C63 N43 C64 111(4)
C65 N44 C64 80(4)
C65 N44 C60 90.1(15)
C64 N44 C60 139(5)
C63 N45 C62 118(4)
C63 N45 C65 101(4)
C62 N45 C65 123(3)

loop_
_geom_bond_atom_site_label_1
_geom_bond_atom_site_label_2
_geom_bond_distance
W1 O54 1.744(8)
W1 O7 1.870(7)
W1 O29 1.904(8)
W1 O16 1.913(7)
W1 O69 1.943(7)
W1 O65 2.275(7)
W2 O61 1.738(8)
W2 O18 1.891(8)
W2 O10 1.896(8)
W2 O42 1.916(7)
W2 O51 1.948(8)
W2 O75 2.276(7)
W3 O36 1.738(8)
W3 O88 1.754(8)
W3 O15 1.922(7)
W3 O28 1.940(7)
W3 O20 2.110(8)
W3 O62 2.329(7)
W4 O47 1.739(8)
W4 O23 1.876(8)
W4 O63 1.898(8)
W4 O27 1.938(7)
W4 O56 1.942(7)
W4 O34 2.268(7)
W5 O100 1.755(9)
W5 O48 1.784(8)
W5 O76 1.816(8)
W5 O89 2.105(8)
W5 O82 2.124(8)
W5 O85 2.285(7)
W6 O31 1.732(8)
W6 O30 1.846(8)
W6 O12 1.862(7)
W6 O17 1.986(7)
W6 O13 1.994(8)
W6 O39 2.355(7)
W7 O35 1.718(8)
W7 O45 1.776(8)
W7 O6 1.901(8)
W7 O14 1.949(7)
W7 O50 2.087(8)
W7 O81 2.328(7)
W8 O84 1.727(8)
W8 O82 1.840(8)
W8 O96 1.844(8)
W8 O11 1.958(8)
W8 O21 2.014(8)
W8 O85 2.317(7)
W9 O64 1.719(8)
W9 O32 1.862(8)
W9 O78 1.883(8)
W9 O33 1.953(8)
W9 O7 2.014(8)
W9 O65 2.321(7)
W10 O40 1.748(8)
W10 O43 1.778(8)
W10 O72 1.804(7)
W10 O9 2.083(8)
W10 O12 2.148(7)
W10 O39 2.250(7)
W11 O44 1.726(8)
W11 O59 1.872(8)
W11 O13 1.881(8)
W11 O24 1.917(8)
W11 O23 2.012(8)
W11 O34 2.307(8)
W12 O2 1.720(8)
W12 O66 1.834(9)
W12 O25 1.849(7)
W12 O41 1.954(8)
W12 O32 2.015(8)
W12 O3 2.370(7)
W13 O95 1.747(9)
W13 O26 1.764(8)
W13 O8 1.903(8)
W13 O6 1.962(8)
W13 O37 2.096(8)
W13 O81 2.272(7)
W14 O98 1.703(8)
W14 O89 1.841(7)
W14 O11 1.899(8)
W14 O49 1.901(8)
W14 O52 2.002(8)
W14 O85 2.304(7)
W15 O19 1.713(8)
W15 O37 1.830(8)
W15 O50 1.883(8)
W15 O24 1.970(8)
W15 O63 1.997(8)
W15 O34 2.322(7)
W16 O94 1.748(9)
W16 O1 1.760(8)
W16 O5 1.824(8)
W16 O67 2.043(8)
W16 O66 2.132(8)
W16 O3 2.243(8)
W17 O55 1.731(8)
W17 O9 1.828(8)
W17 O17 1.883(8)
W17 O8 1.894(8)
W17 O59 2.000(8)
W17 O39 2.298(7)
W18 O60 1.743(8)
W18 O79 1.838(8)
W18 O20 1.873(8)
W18 O33 1.973(7)
W18 O29 2.017(7)
W18 O65 2.311(7)
W19 O4 1.748(8)
W19 O46 1.789(8)
W19 O22 1.900(8)
W19 O70 1.929(8)
W19 O57 2.125(8)
W19 O86 2.295(8)
W20 O90 1.728(8)
W20 O71 1.830(8)
W20 O57 1.882(8)
W20 O91 1.946(8)
W20 O18 2.026(8)
W20 O75 2.322(7)
W21 O68 1.742(8)
W21 O99 1.774(8)
W21 O77 1.897(8)
W21 O15 1.940(7)
W21 O79 2.072(9)
W21 O62 2.277(7)
W22 O87 1.736(8)
W22 O21 1.869(8)
W22 O52 1.871(8)
W22 O91 1.951(8)
W22 O10 1.991(7)
W22 O75 2.313(7)
W23 O73 1.742(9)
W23 O92 1.787(9)
W23 O49 1.893(8)
W23 O22 1.963(8)
W23 O71 2.091(8)
W23 O86 2.288(7)
W24 O97 1.727(8)
W24 O67 1.869(9)
W24 O41 1.896(8)
W24 O77 1.913(8)
W24 O78 2.017(8)
W24 O3 2.301(7)
Sb1 O69 1.958(7)
Sb1 O28 2.026(8)
Sb1 O80 2.065(7)
Sb2 O34 1.983(8)
Sb2 O81 1.985(7)
Sb2 O39 2.007(7)
Sb3 O62 1.968(7)
Sb3 O65 1.978(7)
Sb3 O3 2.000(7)
Sb4 O86 1.970(8)
Sb4 O75 1.976(7)
Sb4 O85 1.997(7)
Sb5 O51 1.943(8)
Sb5 O70 2.023(8)
Sb5 O80 2.039(7)
Sb5 O57 2.563(8)
Sb6 O16 1.970(7)
Sb6 O53 1.983(8)
Sb6 O76 2.187(8)
Sb6 O25 2.220(8)
Sb7 O42 1.951(7)
Sb7 O38 1.985(7)
Sb7 O72 2.188(8)
Sb7 O96 2.198(8)
Sb8 O56 1.947(7)
Sb8 O14 2.021(7)
Sb8 O80 2.066(7)
Sb8 O50 2.532(8)
Sb9 O27 1.964(7)
Sb9 O83 1.974(8)
Sb9 O5 2.120(8)
Sb9 O30 2.265(8)
Co1 O83 2.085(8)
Co1 O53 2.083(8)
Co1 O38 2.086(7)
Co1 O93 2.090(9)
Co1 O58 2.102(8)
Co1 O74 2.110(9)
Co2 O43 2.033(8)
Co2 O61 2.072(8)
Co2 O26 2.080(8)
Co2 O45 2.149(8)
Co2 O81 2.148(8)
Co2 N1 2.185(11)
Co3 O1 2.043(8)
Co3 O47 2.064(8)
Co3 O99 2.084(8)
Co3 O88 2.129(8)
Co3 N2 2.147(11)
Co3 O62 2.178(8)
Co4 O48 1.999(8)
Co4 O54 2.054(8)
Co4 O92 2.093(8)
Co4 O46 2.102(8)
Co4 N3 2.163(11)
Co4 O86 2.189(8)
C1 N1 1.435(18)
C1 N5 1.51(2)
C1 H1A 0.9900
C1 H1B 0.9900
C2 N3 1.45(2)
C2 N7 1.48(2)
C2 H2A 0.9900
C2 H2B 0.9900
C3 N2 1.505(18)
C3 N6 1.495(19)
C3 H3A 0.9900
C3 H3B 0.9900
C4 N3 1.45(3)
C4 N10 1.57(3)
C4 H4A 0.9900
C4 H4B 0.9900
C5 N6 1.43(2)
C5 N11 1.49(3)
C5 H5A 0.9900
C5 H5B 0.9900
C6 N6 1.46(2)
C6 N8 1.48(2)
C6 H6A 0.9900
C6 H6B 0.9900
C7 N2 1.490(19)
C7 N11 1.51(2)
C7 H7A 0.9900
C7 H7B 0.9900
C8 N9 1.41(2)
C8 N1 1.494(19)
C8 H8A 0.9900
C8 H8B 0.9900
C9 N4 1.45(2)
C9 N1 1.475(18)
C9 H9A 0.9900
C9 H9B 0.9900
C10 N5 1.50(2)
C10 N4 1.54(2)
C10 H10A 0.9900
C10 H10B 0.9900
C11 N2 1.475(17)
C11 N8 1.499(19)
C11 H11A 0.9900
C11 H11B 0.9900
C12 N3 1.41(2)
C12 N12 1.66(3)
C12 H12A 0.9900
C12 H12B 0.9900
C13 N4 1.409(16)
C13 N9 1.49(2)
C13 H13A 0.9900
C13 H13B 0.9900
C14 N11 1.44(2)
C14 N8 1.52(3)
C14 H14A 0.9900
C14 H14B 0.9900
C15 N5 1.39(3)
C15 N9 1.40(3)
C15 H15A 0.9900
C15 H15B 0.9900
C16 N12 1.50(3)
C16 N7 1.61(3)
C16 H16A 0.9900
C16 H16B 0.9900
C17 N12 1.27(3)
C17 N10 1.38(3)
C17 H17A 0.9900
C17 H17B 0.9900
C18 N10 1.42(3)
C18 N7 1.39(3)
C18 H18A 0.9900
C18 H18B 0.9900
C19 N13 1.447(18)
C19 N15 1.457(17)
C19 H19A 0.9900
C19 H19B 0.9900
C20 N15 1.435(19)
C20 N16 1.50(2)
C20 H20A 0.9900
C20 H20B 0.9900
C21 N13 1.447(17)
C21 N14 1.503(19)
C21 H21A 0.9900
C21 H21B 0.9900
C22 N13 1.442(19)
C22 N16 1.56(2)
C22 H22A 0.9900
C22 H22B 0.9900
C23 N16 1.481(18)
C23 N14 1.48(2)
C23 H23A 0.9900
C23 H23B 0.9900
C24 N15 1.469(19)
C24 N14 1.53(2)
C24 H24A 0.9900
C24 H24B 0.9900
C25 N17 1.460(16)
C25 N18 1.463(16)
C25 H25A 0.9900
C25 H25B 0.9900
C26 N17 1.44(2)
C26 N20 1.481(18)
C26 H26A 0.9900
C26 H26B 0.9900
C27 N19 1.467(19)
C27 N17 1.522(19)
C27 H27A 0.9900
C27 H27B 0.9900
C28 N19 1.42(2)
C28 N20 1.45(2)
C28 H28A 0.9900
C28 H28B 0.9900
C29 N19 1.467(18)
C29 N18 1.518(19)
C29 H29A 0.9900
C29 H29B 0.9900
C30 N20 1.462(19)
C30 N18 1.53(2)
C30 H30A 0.9900
C30 H30B 0.9900
C31 N23 1.476(18)
C31 N22 1.49(2)
C31 H31A 0.9900
C31 H31B 0.9900
C32 N24 1.45(2)
C32 N23 1.46(2)
C32 H32A 0.9900
C32 H32B 0.9900
C33 N22 1.449(16)
C33 N21 1.491(18)
C33 H33A 0.9900
C33 H33B 0.9900
C34 N23 1.447(17)
C34 N21 1.47(2)
C34 H34A 0.9900
C34 H34B 0.9900
C35 N24 1.40(2)
C35 N22 1.49(2)
C35 H35A 0.9900
C35 H35B 0.9900
C36 N24 1.474(18)
C36 N21 1.56(2)
C36 H36A 0.9900
C36 H36B 0.9900
C37 N26 1.46(2)
C37 N25 1.46(2)
C37 H37A 0.9900
C37 H37B 0.9900
C38 N27 1.43(3)
C38 N28 1.54(3)
C38 H38A 0.9900
C38 H38B 0.9900
C39 N25 1.46(2)
C39 N27 1.59(3)
C39 H39A 0.9900
C39 H39B 0.9900
C40 N25 1.52(3)
C40 N28 1.56(3)
C40 H40A 0.9900
C40 H40B 0.9900
C41 N26 1.434(17)
C41 N28 1.62(3)
C41 H41A 0.9900
C41 H41B 0.9900
C42 N26 1.49(3)
C42 N27 1.56(3)
C42 H42A 0.9900
C42 H42B 0.9900
C43 N29 1.52(3)
C43 N30 1.53(2)
C43 H43A 0.9900
C43 H43B 0.9900
C44 N31 1.49(3)
C44 N30 1.61(3)
C44 H44A 0.9900
C44 H44B 0.9900
C45 N32 1.44(3)
C45 N30 1.56(3)
C45 H45A 0.9900
C45 H45B 0.9900
C46 N29 1.56(3)
C46 N31 1.59(3)
C46 H46A 0.9900
C46 H46B 0.9900
C47 N32 1.417(17)
C47 N29 1.48(3)
C47 H47A 0.9900
C47 H47B 0.9900
C48 N31 1.46(3)
C48 N32 1.53(3)
C48 H48A 0.9900
C48 H48B 0.9900
C49 N36 1.40(3)
C49 N34 1.55(3)
C49 H49A 0.9900
C49 H49B 0.9900
C50 N35 1.40(3)
C50 N34 1.42(3)
C50 H50A 0.9900
C50 H50B 0.9900
C51 N33 1.39(3)
C51 N34 1.57(3)
C51 H51A 0.9900
C51 H51B 0.9900
C52 N33 1.58(3)
C52 N35 1.57(3)
C52 H52A 0.9900
C52 H52B 0.9900
C53 N33 1.38(3)
C53 N36 1.56(3)
C53 H53A 0.9900
C53 H53B 0.9900
C54 N35 1.32(3)
C54 N36 1.40(3)
C55 N40 1.38(5)
C55 N39 1.51(4)
C56 N38 1.33(5)
C56 N41 1.412(18)
C57 N38 1.624(19)
C57 N39 1.635(19)
C58 N40 1.21(5)
C58 N41 1.44(4)
C59 N41 1.31(4)
C59 N39 1.52(4)
C60 N42 1.511(19)
C60 N44 1.65(2)
C61 N43 1.489(19)
C61 N42 1.569(19)
C62 N42 1.514(19)
C62 N45 1.65(2)
C63 N45 1.42(2)
C63 N43 1.510(19)
C64 N43 1.63(2)
C64 N44 1.65(2)
C65 N44 1.44(2)
C65 N45 1.65(2)
C66 N40 1.62(2)
C66 N38 1.61(6)
